data_7707024
loop_
_publ_author_name
'Xu, Qing-Dou'
'Zeng, Chen'
'Su, Shao-Dong'
'Yang, Yu-Ying'
'Hu, Sheng-Min'
'Li, Ting-Ya'
'Wu, Xin-Tao'
'Sheng, Tian-Lu'

_publ_section_title
;
 Tuning metal to metal charge transfer properties in cyanidometal-bridged
 complexes by changing the auxiliary ligand on the bridge.
;
_journal_issue 18
_journal_name_full 'Dalton transactions (Cambridge, England : 2003)'
_journal_page_first 6161
_journal_page_last 6169
_journal_paper_doi 10.1039/d1dt00157d
_journal_volume 50
_journal_year 2021
_chemical_formula_moiety '4(C98 H102 Fe2 N6 P4 Ru), 12(F6 P), 6(C H2 Cl2), 3(O)'
_chemical_formula_sum 'C398 H420 Cl12 F72 Fe8 N24 O3 P28 Ru4'
_chemical_formula_weight 9099.20
_space_group_crystal_system triclinic
_space_group_IT_number 2
_space_group_name_Hall '-P 1'
_space_group_name_H-M_alt 'P -1'
_atom_sites_solution_hydrogens geom
_atom_sites_solution_primary heavy
_audit_creation_date 2020-12-24
_audit_creation_method
;
Olex2 1.2
(compiled 2018.05.29 svn.r3508 for OlexSys, GUI svn.r5506)
;
_audit_update_record
;
2021-01-12 deposited with the CCDC.	2021-03-30 downloaded from the CCDC.
;
_cell_angle_alpha 107.8851(4)
_cell_angle_beta 95.1931(3)
_cell_angle_gamma 90.3443(3)
_cell_formula_units_Z 1
_cell_length_a 15.54011(5)
_cell_length_b 20.78264(9)
_cell_length_c 33.67197(16)
_cell_measurement_reflns_used 167545
_cell_measurement_temperature 110.6(3)
_cell_measurement_theta_max 60.5020
_cell_measurement_theta_min 2.0090
_cell_volume 10300.28(8)
_computing_cell_refinement 'CrysAlisPro 1.171.39.46c (Rigaku OD, 2018)'
_computing_data_collection 'CrysAlisPro 1.171.39.46c (Rigaku OD, 2018)'
_computing_data_reduction 'CrysAlisPro 1.171.39.46c (Rigaku OD, 2018)'
_computing_molecular_graphics 'Olex2 (Dolomanov et al., 2009)'
_computing_publication_material 'Olex2 (Dolomanov et al., 2009)'
_computing_structure_refinement 'XL (Sheldrick, 2008)'
_computing_structure_solution 'XS (Sheldrick, 2008)'
_diffrn_ambient_environment N~2~
_diffrn_ambient_temperature 110.6(3)
_diffrn_detector 'CCD plate'
_diffrn_detector_type HyPix
_diffrn_measured_fraction_theta_full 0.993
_diffrn_measured_fraction_theta_max 0.993
_diffrn_measurement_details
;
List of Runs (angles in degrees, time in seconds):

  # Type    Start    End  Width  t~exp~   \w     \q     \k     \f   Frames
#--------------------------------------------------------------------------
  1  \w     48.00  83.00   0.25    0.10    --   72.03  77.00   0.00  140
  2  \w     48.00  73.00   0.25    0.10    --   72.03  77.00 -60.00  100
  3  \w     48.00 136.00   0.25    0.10    --   72.03  77.00-120.00  352
  4  \w     48.00 143.00   0.25    0.10    --   72.03  77.00 -90.00  380
  5  \w     48.00  76.00   0.25    0.10    --   72.03  77.00-150.00  112
  6  \w     94.00 145.00   0.25    0.10    --   72.03  77.00 -60.00  204
  7  \w    107.00 144.00   0.25    0.10    --   72.03  77.00 -30.00  148
  8  \w     48.00 118.00   0.25    0.10    --   72.03  77.00  30.00  280
  9  \w     48.00  73.00   0.25    0.10    --   72.03  77.00 -30.00  100
 10  \w     98.00 145.00   0.25    0.10    --   72.03  77.00  60.00  188
 11  \w     48.00 145.00   0.25    0.10    --   72.03  77.00 162.77  388
 12  \w     48.00 117.00   0.25    0.10    --   72.03  77.00 150.00  276
 13  \w     47.00 117.00   0.25    0.10    --   72.03  80.00 124.71  280
 14  \w     48.00  77.00   0.25    0.10    --   72.03  77.00  90.00  116
 15  \w     48.00  73.00   0.25    0.10    --   72.03  77.00  60.00  100
 16  \w     49.00  75.00   0.25    0.10    --   72.03  76.00  22.51  104
 17  \w     49.00  96.00   0.25    0.10    --   72.03  75.00 112.34  188
 18  \w    105.00 131.00   0.25    0.10    --   72.03  75.00 112.34  104
 19  \w     50.00 145.00   0.25    0.10    --   72.03  74.00  45.76  380
 20  \w     49.00  75.00   0.25    0.10    --   72.03  75.00 -14.76  104
 21  \w     53.00  79.00   0.25    0.10    --   72.03  66.00  90.03  104
 22  \w    113.00 143.00   0.25    0.10    --   72.03  66.00  90.03  120
 23  \w    108.00 138.00   0.25    0.10    --   72.03  75.00 -14.76  120
 24  \w     51.00 100.00   0.25    0.10    --   72.03  71.00 -34.91  196
 25  \w     48.00 145.00   0.25    0.10    --   72.03  77.00-180.00  388
 26  \w     42.00  69.00   0.25    0.10    --   72.03-104.00-178.00  108
 27  \w     20.00  93.00   0.25    0.10    --   72.03-125.00  30.00  292
 28  \w     20.00  58.00   0.25    0.10    --   72.03-125.00 120.00  152
 29  \w     70.00 103.00   0.25    0.10    --   72.03-125.00 120.00  132
 30  \w     24.00  66.00   0.25    0.10    --   72.03 -57.00   0.00  168
 31  \w      8.00  61.00   0.25    0.10    --   72.03 -57.00  30.00  212
 32  \w    -70.00 -34.00   0.25    0.08    --   -1.72 -57.00-150.00  144
 33  \w    -22.00   9.00   0.25    0.08    --   -1.72 -57.00-150.00  124
 34  \w    -66.00  -2.00   0.25    0.08    --   -1.72 -57.00 -60.00  256
 35  \w    -75.00 -25.00   0.25    0.08    --   -1.72 -38.00-150.00  200
 36  \w    -18.00  13.00   0.25    0.08    --   -1.72 -38.00-150.00  124
 37  \w    103.00 128.00   0.25    0.10    --   72.03 104.00 -77.00  100
 38  \w    -74.00  11.00   0.25    0.08    --   -1.72 -38.00 -30.00  340
 39  \w    -49.00  12.00   0.25    0.08    --   -1.72 -57.00  30.00  244
 40  \w    -12.00  13.00   0.25    0.08    --   -1.72 -38.00  30.00  100
 41  \w    -45.00 -19.00   0.25    0.08    --   -1.72 -38.00  30.00  104
 42  \w    -70.00  13.00   0.25    0.08    --   -1.72 -57.00 120.00  332
 43  \w   -143.00-109.00   0.25    0.10    --  -75.46 -45.00 -42.17  136
 44  \w   -132.00 -95.00   0.25    0.10    --  -75.46 -77.00 -93.37  148
 45  \w    -92.00 -55.00   0.25    0.10    --  -75.46 -69.00 -85.50  148
 46  \w    -91.00 -61.00   0.25    0.10    --  -75.46 -45.00 -42.17  120
 47  \w    -85.00 -52.00   0.25    0.10    --  -75.46 -77.00 -93.37  132
 48  \w   -101.00 -50.00   0.25    0.10    --  -75.46 -80.00-116.39  204
 49  \w   -144.00-118.00   0.25    0.10    --  -75.46-104.00-178.00  104
 50  \w    -65.00 -22.00   0.25    0.10    --  -75.46  57.00-150.00  172
 51  \w    -98.00  -2.00   0.25    0.10    --  -75.46  77.00-150.00  384
 52  \w    -65.00  -4.00   0.25    0.10    --  -75.46  57.00 -90.00  244
 53  \w    -36.00 -10.00   0.25    0.10    --  -75.46  38.00 -90.00  104
 54  \w    -43.00  -7.00   0.25    0.10    --  -75.46  38.00 150.00  144
 55  \w   -101.00 -45.00   0.25    0.10    --  -75.46 104.00 -77.00  224
 56  \w   -110.00 -20.00   0.25    0.10    --  -75.46 125.00 -90.00  360
 57  \w   -110.00 -32.00   0.25    0.10    --  -75.46 125.00  60.00  312
;
_diffrn_measurement_device 'four-circle diffractometer'
_diffrn_measurement_device_type 'ROD, Synergy Custom system, HyPix'
_diffrn_measurement_method '\w scans'
_diffrn_orient_matrix_type 'CrysAlisPro convention (1999,Acta A55,543-557)'
_diffrn_orient_matrix_UB_11 0.0645979000
_diffrn_orient_matrix_UB_12 -0.0092122000
_diffrn_orient_matrix_UB_13 -0.0247292000
_diffrn_orient_matrix_UB_21 -0.0525313000
_diffrn_orient_matrix_UB_22 -0.0397675000
_diffrn_orient_matrix_UB_23 -0.0319490000
_diffrn_orient_matrix_UB_31 -0.0237536000
_diffrn_orient_matrix_UB_32 0.0540821000
_diffrn_orient_matrix_UB_33 -0.0114490000
_diffrn_radiation_monochromator mirror
_diffrn_radiation_probe x-ray
_diffrn_radiation_type GaK\a
_diffrn_radiation_wavelength 1.3405
_diffrn_reflns_av_R_equivalents 0.0827
_diffrn_reflns_av_unetI/netI 0.0324
_diffrn_reflns_Laue_measured_fraction_full 0.993
_diffrn_reflns_Laue_measured_fraction_max 0.993
_diffrn_reflns_limit_h_max 18
_diffrn_reflns_limit_h_min -18
_diffrn_reflns_limit_k_max 24
_diffrn_reflns_limit_k_min -24
_diffrn_reflns_limit_l_max 39
_diffrn_reflns_limit_l_min -39
_diffrn_reflns_number 248527
_diffrn_reflns_point_group_measured_fraction_full 0.993
_diffrn_reflns_point_group_measured_fraction_max 0.993
_diffrn_reflns_theta_full 52.048
_diffrn_reflns_theta_max 52.048
_diffrn_reflns_theta_min 2.409
_diffrn_source 'micro-focus metaljet'
_exptl_absorpt_coefficient_mu 3.866
_exptl_absorpt_correction_T_max 1.00000
_exptl_absorpt_correction_T_min 0.04301
_exptl_absorpt_correction_type multi-scan
_exptl_absorpt_process_details
;
CrysAlisPro 1.171.39.46c (Rigaku Oxford Diffraction, 2018)
Empirical absorption correction using spherical harmonics,
 implemented in SCALE3 ABSPACK scaling algorithm.
;
_exptl_crystal_colour 'Dark brown'
_exptl_crystal_density_diffrn 1.467
_exptl_crystal_description Flaky
_exptl_crystal_F_000 4656
_exptl_crystal_size_max 0.286
_exptl_crystal_size_mid 0.110
_exptl_crystal_size_min 0.102
_refine_diff_density_max 2.089
_refine_diff_density_min -1.353
_refine_diff_density_rms 0.116
_refine_ls_extinction_method none
_refine_ls_goodness_of_fit_ref 1.047
_refine_ls_hydrogen_treatment constr
_refine_ls_matrix_type full
_refine_ls_number_parameters 2531
_refine_ls_number_reflns 34905
_refine_ls_number_restraints 30
_refine_ls_restrained_S_all 1.055
_refine_ls_R_factor_all 0.0630
_refine_ls_R_factor_gt 0.0601
_refine_ls_shift/su_max 0.002
_refine_ls_shift/su_mean 0.000
_refine_ls_structure_factor_coef Fsqd
_refine_ls_weighting_details 'w=1/[\s^2^(Fo^2^)+(0.0948P)^2^+31.3453P] where P=(Fo^2^+2Fc^2^)/3'
_refine_ls_weighting_scheme calc
_refine_ls_wR_factor_gt 0.1611
_refine_ls_wR_factor_ref 0.1634
_reflns_Friedel_coverage 0.000
_reflns_number_gt 32656
_reflns_number_total 34905
_reflns_threshold_expression 'I > 2\s(I)'
_cod_data_source_file d1dt00157d2.cif
_cod_data_source_block xqd-1
_cod_depositor_comments 'Adding full bibliography for 7707021--7707026.cif.'
_cod_database_code 7707024
_shelx_shelxl_version_number 2014/7
_chemical_oxdiff_formula 'C H O N P F Cl Ru Fe '
_chemical_oxdiff_usercomment 'C H O N P F Cl Ru Fe'
_shelx_space_group_comment
;
The symmetry employed for this shelxl refinement is uniquely defined
by the following loop, which should always be used as a source of
symmetry information in preference to the above space-group names.
They are only intended as comments.
;
_reflns_odcompleteness_completeness 99.95
_reflns_odcompleteness_iscentric 1
_reflns_odcompleteness_theta 56.82
_olex2_refinement_description
;
1. Fixed Uiso
 At 1.2 times of:
  All C(H) groups, All C(H,H) groups
 At 1.5 times of:
  All C(H,H,H) groups
2. Restrained distances
 Cl4-C198 = Cl3-C198 = Cl2_$1-C197_$1 = Cl1_$1-C197_$1 = Cl7_$2-C200_$2 =
 Cl8_$2-C200_$2
 1.7 with sigma of 0.01
3. Uiso/Uaniso restraints and constraints
Uanis(Cl1) \\sim Ueq: with sigma of 0.01 and sigma for terminal atoms of 0.02
: with sigma of 0.001 and sigma for terminal atoms of 0.002
Uanis(C197) \\sim Ueq: with sigma of 0.01 and sigma for terminal atoms of 0.02
Uanis(C198) \\sim Ueq: with sigma of 0.001 and sigma for terminal atoms of 0.002
Uanis(O1) \\sim Ueq: with sigma of 0.001 and sigma for terminal atoms of 0.002
4. Others
 Fixed Sof: Cl3(0.5) Cl2(0.5) Cl4(0.5) C198(0.5) H19V(0.5) H19W(0.5) C197(0.5)
 H19X(0.5) H19Y(0.5) Cl1(0.5) O2(0.5)
5.a Secondary CH2 refined with riding coordinates:
 C61(H61A,H61B), C62(H62A,H62B), C195(H19D,H19E), C196(H19F,H19G), C97(H97A,
 H97B), C160(H16A,H16B), C98(H98A,H98B), C159(H15J,H15K), C200(H20D,H20E),
 C199(H19T,H19U), C198(H19V,H19W), C197(H19X,H19Y)
5.b Aromatic/amide H refined with riding coordinates:
 C105(H105), C25(H25), C10(H10), C63(H63), C103(H103), C22(H22), C110(H110),
 C68(H68), C102(H102), C108(H108), C24(H24), C65(H65), C19(H19), C67(H67),
 C17(H17), C7(H7), C50(H50), C117(H117), C4(H4), C145(H145), C123(H123),
 C120(H120), C13(H13), C114(H114), C5(H5), C162(H162), C165(H165), C12(H12),
 C122(H122), C111(H111), C144(H144), C163(H163), C143(H143), C115(H115),
 C64(H64), C49(H49), C147(H147), C148(H148), C127(H127), C177(H177), C45(H45),
 C180(H180), C85(H85), C179(H179), C184(H184), C175(H175), C16(H16), C28(H28),
 C161(H161), C135(H135), C181(H181), C31(H31), C83(H83), C37(H37), C183(H183),
 C41(H41), C29(H29), C35(H35), C46(H46), C136(H136), C86(H86), C34(H34),
 C32(H32), C77(H77), C47(H47), C82(H82), C43(H43), C126(H126), C178(H178),
 C174(H174), C133(H133), C73(H73), C171(H171), C166(H166), C79(H79), C141(H141),
  C169(H169), C129(H129), C71(H71), C81(H81), C172(H172), C132(H132),
 C130(H130), C76(H76), C38(H38), C80(H80), C39(H39), C27(H27), C131(H131),
 C33(H33), C40(H40), C173(H173), C167(H167), C44(H44), C74(H74), C125(H125),
 C70(H70), C168(H168), C142(H142), C139(H139), C69(H69), C75(H75), C137(H137),
 C138(H138)
5.c Idealised Me refined as rotating group:
 C155(H15A,H15B,H15C), C192(H19A,H19B,H19C), C156(H15D,H15E,H15F), C106(H10A,
 H10B,H10C), C157(H15G,H15H,H15I), C57(H57A,H57B,H57C), C190(H19H,H19I,H19J),
 C96(H96A,H96B,H96C), C58(H58A,H58B,H58C), C191(H19K,H19L,H19M), C118(H11A,H11B,
 H11C), C93(H93A,H93B,H93C), C60(H60A,H60B,H60C), C158(H15L,H15M,H15N),
 C92(H92A,H92B,H92C), C59(H59A,H59B,H59C), C20(H20A,H20B,H20C), C194(H19N,H19O,
 H19P), C193(H19Q,H19R,H19S), C154(H15O,H15P,H15Q), C94(H94A,H94B,H94C),
 C26(H26A,H26B,H26C), C14(H14A,H14B,H14C), C56(H56A,H56B,H56C), C8(H8A,H8B,H8C),
  C124(H12A,H12B,H12C), C95(H95A,H95B,H95C), C112(H11D,H11E,H11F)
;
_olex2_submission_special_instructions 'No special instructions were received'
_oxdiff_exptl_absorpt_empirical_details
;
Empirical correction (ABSPACK) includes:
- Absorption correction using spherical harmonics
- Frame scaling
;
_oxdiff_exptl_absorpt_empirical_full_max 12.045
_oxdiff_exptl_absorpt_empirical_full_min 0.418

loop_
_space_group_symop_operation_xyz
'x, y, z'
'-x, -y, -z'

loop_
_atom_site_label
_atom_site_type_symbol
_atom_site_fract_x
_atom_site_fract_y
_atom_site_fract_z
_atom_site_U_iso_or_equiv
_atom_site_adp_type
_atom_site_occupancy
_atom_site_site_symmetry_order
_atom_site_calc_flag
_atom_site_refinement_flags_posn
_atom_site_refinement_flags_adp
_atom_site_refinement_flags_occupancy
_atom_site_disorder_assembly
_atom_site_disorder_group
Ru2 Ru 0.53160(2) 1.69145(2) 0.25519(2) 0.01482(8) Uani 1 1 d . . . . .
Ru1 Ru 0.06975(2) 1.19063(2) 0.25414(2) 0.01532(8) Uani 1 1 d . . . . .
Fe2 Fe -0.17917(3) 1.20806(3) 0.34706(2) 0.01491(12) Uani 1 1 d . . . . .
Fe1 Fe 0.31641(3) 1.18778(3) 0.16549(2) 0.01535(12) Uani 1 1 d . . . . .
Fe3 Fe 0.25077(3) 1.68908(3) 0.16589(2) 0.01509(12) Uani 1 1 d . . . . .
Fe4 Fe 0.81950(3) 1.70431(3) 0.34593(2) 0.01520(12) Uani 1 1 d . . . . .
P8 P 0.31982(6) 1.66787(5) 0.10689(3) 0.01682(19) Uani 1 1 d . . . . .
P4 P -0.10055(6) 1.27711(5) 0.40173(3) 0.0179(2) Uani 1 1 d . . . . .
P6 P 0.84275(6) 1.80087(5) 0.33328(3) 0.0184(2) Uani 1 1 d . . . . .
P3 P -0.21186(6) 1.29970(5) 0.32890(3) 0.0174(2) Uani 1 1 d . . . . .
P5 P 0.75942(6) 1.76661(5) 0.40067(3) 0.0190(2) Uani 1 1 d . . . . .
P1 P 0.22375(6) 1.16600(5) 0.10650(3) 0.0169(2) Uani 1 1 d . . . . .
P2 P 0.31506(6) 1.07313(5) 0.14565(3) 0.0184(2) Uani 1 1 d . . . . .
P13 P 0.31305(7) 1.52767(6) 0.37519(4) 0.0290(2) Uani 1 1 d . . . . .
P11 P 0.33931(8) 2.03505(6) 0.38159(4) 0.0331(3) Uani 1 1 d . . . . .
P9 P 0.70641(7) 1.98776(6) 0.15717(4) 0.0288(2) Uani 1 1 d . . . . .
P12 P 0.85348(8) 1.48704(6) 0.15541(4) 0.0310(3) Uani 1 1 d . . . . .
P7 P 0.24255(6) 1.57434(5) 0.14531(3) 0.0182(2) Uani 1 1 d . . . . .
P14 P 0.42022(12) 1.37987(8) 0.03753(5) 0.0510(4) Uani 1 1 d . . . . .
P10 P 0.09092(12) 1.87899(8) 0.03805(5) 0.0543(4) Uani 1 1 d . . . . .
N1 N 0.2221(2) 1.18325(16) 0.19662(10) 0.0167(6) Uani 1 1 d . . . . .
N2 N -0.0839(2) 1.20221(16) 0.31407(10) 0.0168(7) Uani 1 1 d . . . . .
N5 N -0.0059(2) 1.15186(17) 0.19559(10) 0.0194(7) Uani 1 1 d . . . . .
F25 F 0.2849(2) 1.46130(14) 0.33680(9) 0.0473(8) Uani 1 1 d . . . . .
N4 N 0.0613(2) 1.29671(16) 0.27170(10) 0.0181(7) Uani 1 1 d . . . . .
N9 N 0.5353(2) 1.58827(16) 0.24694(10) 0.0180(7) Uani 1 1 d . . . . .
N6 N 0.0613(2) 1.08759(16) 0.24627(10) 0.0186(7) Uani 1 1 d . . . . .
C99 C 0.6456(3) 1.69717(19) 0.29243(12) 0.0173(8) Uani 1 1 d . . . . .
F17 F 0.3411(2) 1.96446(14) 0.34548(9) 0.0442(7) Uani 1 1 d . . . . .
F21 F 0.76469(17) 1.48462(15) 0.17546(8) 0.0361(6) Uani 1 1 d . . . . .
N10 N 0.5836(2) 1.65313(17) 0.19657(10) 0.0186(7) Uani 1 1 d . . . . .
N7 N 0.7095(2) 1.70036(16) 0.31395(10) 0.0177(7) Uani 1 1 d . . . . .
C1 C 0.1659(2) 1.18554(18) 0.21794(12) 0.0174(8) Uani 1 1 d . . . . .
F24 F 0.8585(2) 1.56721(15) 0.17496(9) 0.0505(8) Uani 1 1 d . . . . .
F22 F 0.8014(2) 1.49356(17) 0.11390(9) 0.0485(8) Uani 1 1 d . . . . .
F27 F 0.39417(19) 1.53917(16) 0.35179(9) 0.0460(7) Uani 1 1 d . . . . .
F26 F 0.2556(2) 1.57129(15) 0.35242(11) 0.0504(8) Uani 1 1 d . . . . .
F29 F 0.23066(19) 1.51554(16) 0.39783(10) 0.0456(7) Uani 1 1 d . . . . .
N3 N 0.1647(2) 1.22333(16) 0.30414(10) 0.0184(7) Uani 1 1 d . . . . .
F30 F 0.3408(2) 1.5943(2) 0.41280(10) 0.0643(11) Uani 1 1 d . . . . .
F15 F 0.3368(2) 2.10571(16) 0.41735(11) 0.0559(9) Uani 1 1 d . . . . .
C104 C 0.5612(2) 1.5484(2) 0.21027(12) 0.0206(8) Uani 1 1 d . . . . .
C105 C 0.5685(3) 1.4791(2) 0.20207(13) 0.0236(9) Uani 1 1 d . . . . .
H105 H 0.5852 1.4530 0.1764 0.028 Uiso 1 1 calc R . . . .
C11 C 0.1087(2) 1.3313(2) 0.30810(12) 0.0187(8) Uani 1 1 d . . . . .
C2 C -0.0291(2) 1.19735(19) 0.29159(12) 0.0174(8) Uani 1 1 d . . . . .
C25 C 0.0754(3) 0.9903(2) 0.26986(14) 0.0268(9) Uani 1 1 d . . . . .
H25 H 0.0927 0.9724 0.2914 0.032 Uiso 1 1 calc R . . . .
C9 C 0.0406(3) 1.4358(2) 0.31047(14) 0.0232(9) Uani 1 1 d . . . . .
F14 F 0.4309(2) 2.02036(18) 0.40256(11) 0.0545(8) Uani 1 1 d . . . . .
F23 F 0.9424(2) 1.4884(2) 0.13558(11) 0.0608(9) Uani 1 1 d . . . . .
C23 C 0.0205(2) 1.0474(2) 0.20971(13) 0.0215(8) Uani 1 1 d . . . . .
C101 C 0.5510(3) 1.4484(2) 0.23171(14) 0.0237(9) Uani 1 1 d . . . . .
C10 C 0.0982(3) 1.3993(2) 0.32782(13) 0.0214(8) Uani 1 1 d . . . . .
H10 H 0.1305 1.4208 0.3532 0.026 Uiso 1 1 calc R . . . .
C63 C -0.2241(3) 1.2910(3) 0.18963(14) 0.0324(10) Uani 1 1 d . . . . .
H63 H -0.2263 1.2893 0.1616 0.039 Uiso 1 1 calc R . . . .
C103 C 0.5242(3) 1.5592(2) 0.27667(13) 0.0224(8) Uani 1 1 d . . . . .
H103 H 0.5119 1.5866 0.3029 0.027 Uiso 1 1 calc R . . . .
C22 C 0.0101(3) 0.9780(2) 0.20150(14) 0.0259(9) Uani 1 1 d . . . . .
H22 H -0.0169 0.9516 0.1758 0.031 Uiso 1 1 calc R . . . .
C61 C 0.1558(3) 1.0930(2) 0.10662(13) 0.0211(8) Uani 1 1 d . . . . .
H61A H 0.1046 1.1096 0.1205 0.025 Uiso 1 1 calc R . . . .
H61B H 0.1370 1.0670 0.0779 0.025 Uiso 1 1 calc R . . . .
F18 F 0.3892(3) 2.07069(17) 0.35406(12) 0.0614(9) Uani 1 1 d . . . . .
C110 C 0.5997(3) 1.6877(2) 0.17019(13) 0.0243(9) Uani 1 1 d . . . . .
H110 H 0.5999 1.7347 0.1801 0.029 Uiso 1 1 calc R . . . .
C21 C 0.0396(3) 0.9479(2) 0.23112(15) 0.0264(9) Uani 1 1 d . . . . .
F16 F 0.2495(2) 2.04976(17) 0.36019(12) 0.0601(9) Uani 1 1 d . . . . .
C68 C -0.2204(3) 1.2319(2) 0.20004(14) 0.0281(9) Uani 1 1 d . . . . .
H68 H -0.2212 1.1905 0.1790 0.034 Uiso 1 1 calc R . . . .
C66 C -0.2173(3) 1.2961(2) 0.27367(13) 0.0218(8) Uani 1 1 d . . . . .
F13 F 0.2919(2) 1.99885(19) 0.40928(11) 0.0588(9) Uani 1 1 d . . . . .
C102 C 0.5302(3) 1.4907(2) 0.27037(14) 0.0238(9) Uani 1 1 d . . . . .
H102 H 0.5204 1.4727 0.2918 0.029 Uiso 1 1 calc R . . . .
C108 C 0.5989(3) 1.5505(2) 0.13974(14) 0.0276(9) Uani 1 1 d . . . . .
H108 H 0.5980 1.5035 0.1303 0.033 Uiso 1 1 calc R . . . .
F19 F 0.8475(2) 1.40624(16) 0.13627(11) 0.0553(9) Uani 1 1 d . . . . .
C18 C -0.0124(2) 1.0831(2) 0.18023(13) 0.0206(8) Uani 1 1 d . . . . .
C24 C 0.0849(3) 1.0585(2) 0.27607(14) 0.0242(9) Uani 1 1 d . . . . .
H24 H 0.1089 1.0860 0.3021 0.029 Uiso 1 1 calc R . . . .
F20 F 0.90530(19) 1.48027(18) 0.19715(10) 0.0482(8) Uani 1 1 d . . . . .
C62 C 0.2015(3) 1.0463(2) 0.12847(13) 0.0214(8) Uani 1 1 d . . . . .
H62A H 0.1987 1.0005 0.1093 0.026 Uiso 1 1 calc R . . . .
H62B H 0.1719 1.0462 0.1526 0.026 Uiso 1 1 calc R . . . .
C65 C -0.2224(3) 1.3552(2) 0.26218(14) 0.0256(9) Uani 1 1 d . . . . .
H65 H -0.2243 1.3967 0.2828 0.031 Uiso 1 1 calc R . . . .
C19 C -0.0447(3) 1.0492(2) 0.13911(13) 0.0254(9) Uani 1 1 d . . . . .
H19 H -0.0487 1.0022 0.1300 0.031 Uiso 1 1 calc R . . . .
F28 F 0.3670(2) 1.4830(2) 0.39801(12) 0.0735(12) Uani 1 1 d . . . . .
C67 C -0.2152(3) 1.2340(2) 0.24207(13) 0.0237(9) Uani 1 1 d . . . . .
H67 H -0.2105 1.1942 0.2491 0.028 Uiso 1 1 calc R . . . .
C17 C -0.0311(3) 1.1855(2) 0.16897(13) 0.0236(9) Uani 1 1 d . . . . .
H17 H -0.0265 1.2325 0.1788 0.028 Uiso 1 1 calc R . . . .
N8 N 0.3571(2) 1.68402(16) 0.19720(10) 0.0173(7) Uani 1 1 d . . . . .
N12 N 0.4565(2) 1.72448(16) 0.30535(10) 0.0179(7) Uani 1 1 d . . . . .
N11 N 0.5475(2) 1.79772(16) 0.27257(10) 0.0179(7) Uani 1 1 d . . . . .
C7 C 0.2388(3) 1.3197(2) 0.35522(13) 0.0223(8) Uani 1 1 d . . . . .
H7 H 0.2410 1.3661 0.3688 0.027 Uiso 1 1 calc R . . . .
C100 C 0.4211(3) 1.68685(19) 0.21863(12) 0.0178(8) Uani 1 1 d . . . . .
C155 C 0.7782(3) 1.5620(2) 0.26988(13) 0.0233(9) Uani 1 1 d . . . . .
H15A H 0.7194 1.5605 0.2762 0.035 Uiso 1 1 calc GR . . . .
H15B H 0.7986 1.5168 0.2605 0.035 Uiso 1 1 calc GR . . . .
H15C H 0.7814 1.5827 0.2482 0.035 Uiso 1 1 calc GR . . . .
C149 C 0.8180(3) 1.60607(19) 0.35048(12) 0.0205(8) Uani 1 1 d . . . . .
C50 C 0.3183(3) 1.0169(2) 0.25247(14) 0.0263(9) Uani 1 1 d . . . . .
H50 H 0.2814 1.0182 0.2729 0.032 Uiso 1 1 calc R . . . .
C152 C 0.9444(3) 1.6672(2) 0.35305(12) 0.0206(8) Uani 1 1 d . . . . .
C116 C 0.5128(2) 1.83247(19) 0.30865(12) 0.0178(8) Uani 1 1 d . . . . .
C117 C 0.5299(3) 1.9010(2) 0.32781(13) 0.0211(8) Uani 1 1 d . . . . .
H117 H 0.5061 1.9228 0.3526 0.025 Uiso 1 1 calc R . . . .
C113 C 0.5818(3) 1.9377(2) 0.31063(14) 0.0235(9) Uani 1 1 d . . . . .
C146 C 0.8237(2) 1.8016(2) 0.27872(13) 0.0206(8) Uani 1 1 d . . . . .
C3 C 0.3022(3) 1.2796(2) 0.36626(13) 0.0246(9) Uani 1 1 d . . . . .
C192 C 0.2955(3) 1.8254(2) 0.24440(14) 0.0268(9) Uani 1 1 d . . . . .
H19A H 0.3190 1.8013 0.2628 0.040 Uiso 1 1 calc GR . . . .
H19B H 0.2687 1.8653 0.2604 0.040 Uiso 1 1 calc GR . . . .
H19C H 0.3411 1.8380 0.2306 0.040 Uiso 1 1 calc GR . . . .
C48 C 0.3459(3) 1.0382(2) 0.18816(12) 0.0204(8) Uani 1 1 d . . . . .
C4 C 0.2958(3) 1.2111(2) 0.34418(13) 0.0248(9) Uani 1 1 d . . . . .
H4 H 0.3378 1.1824 0.3497 0.030 Uiso 1 1 calc R . . . .
C164 C 0.2269(3) 1.5384(2) 0.18732(12) 0.0202(8) Uani 1 1 d . . . . .
C195 C 0.3495(3) 1.5474(2) 0.12835(13) 0.0215(8) Uani 1 1 d . . . . .
H19D H 0.3885 1.5472 0.1525 0.026 Uiso 1 1 calc R . . . .
H19E H 0.3444 1.5017 0.1091 0.026 Uiso 1 1 calc R . . . .
C196 C 0.3871(3) 1.5950(2) 0.10679(13) 0.0213(8) Uani 1 1 d . . . . .
H19F H 0.3944 1.5693 0.0780 0.026 Uiso 1 1 calc R . . . .
H19G H 0.4438 1.6117 0.1208 0.026 Uiso 1 1 calc R . . . .
C145 C 0.8249(3) 1.8623(2) 0.26894(13) 0.0238(9) Uani 1 1 d . . . . .
H145 H 0.8345 1.9031 0.2903 0.029 Uiso 1 1 calc R . . . .
C51 C 0.3662(3) 1.2860(2) 0.17087(13) 0.0216(8) Uani 1 1 d . . . . .
C121 C 0.4554(2) 1.79203(18) 0.32521(12) 0.0162(7) Uani 1 1 d . . . . .
C150 C 0.8333(3) 1.60239(19) 0.30845(12) 0.0186(8) Uani 1 1 d . . . . .
C156 C 0.9575(3) 1.6406(2) 0.27330(13) 0.0227(8) Uani 1 1 d . . . . .
H15D H 0.9206 1.6219 0.2478 0.034 Uiso 1 1 calc GR . . . .
H15E H 1.0080 1.6140 0.2727 0.034 Uiso 1 1 calc GR . . . .
H15F H 0.9746 1.6863 0.2759 0.034 Uiso 1 1 calc GR . . . .
C119 C 0.3462(3) 1.7795(2) 0.36846(13) 0.0253(9) Uani 1 1 d . . . . .
C185 C 0.1178(2) 1.7036(2) 0.18196(13) 0.0223(8) Uani 1 1 d . . . . .
C55 C 0.4279(3) 1.2371(2) 0.15229(13) 0.0219(8) Uani 1 1 d . . . . .
C123 C 0.3442(3) 1.7103(2) 0.34678(13) 0.0235(9) Uani 1 1 d . . . . .
H123 H 0.3061 1.6811 0.3532 0.028 Uiso 1 1 calc R . . . .
C120 C 0.4031(3) 1.8198(2) 0.35645(13) 0.0227(8) Uani 1 1 d . . . . .
H120 H 0.4059 1.8663 0.3697 0.027 Uiso 1 1 calc R . . . .
C13 C -0.0070(3) 1.4005(2) 0.27295(13) 0.0218(8) Uani 1 1 d . . . . .
H13 H -0.0462 1.4229 0.2598 0.026 Uiso 1 1 calc R . . . .
C106 C 0.5561(3) 1.3729(2) 0.22314(16) 0.0324(10) Uani 1 1 d . . . . .
H10A H 0.5714 1.3524 0.1952 0.049 Uiso 1 1 calc GR . . . .
H10B H 0.5009 1.3546 0.2260 0.049 Uiso 1 1 calc GR . . . .
H10C H 0.5990 1.3637 0.2428 0.049 Uiso 1 1 calc GR . . . .
C187 C 0.2299(2) 1.7812(2) 0.21252(12) 0.0199(8) Uani 1 1 d . . . . .
C189 C 0.1351(3) 1.7385(2) 0.15309(13) 0.0217(8) Uani 1 1 d . . . . .
C114 C 0.6154(3) 1.9023(2) 0.27397(14) 0.0237(9) Uani 1 1 d . . . . .
H114 H 0.6493 1.9249 0.2608 0.028 Uiso 1 1 calc R . . . .
C151 C 0.9099(2) 1.64007(19) 0.30994(12) 0.0185(8) Uani 1 1 d . . . . .
C109 C 0.5829(2) 1.5843(2) 0.18103(13) 0.0208(8) Uani 1 1 d . . . . .
C5 C 0.2279(3) 1.1853(2) 0.31423(13) 0.0225(8) Uani 1 1 d . . . . .
H5 H 0.2254 1.1391 0.3001 0.027 Uiso 1 1 calc R . . . .
C153 C 0.8887(3) 1.6443(2) 0.37786(12) 0.0210(8) Uani 1 1 d . . . . .
C162 C 0.2787(3) 1.5150(2) 0.25080(13) 0.0278(9) Uani 1 1 d . . . . .
H162 H 0.3236 1.5152 0.2710 0.033 Uiso 1 1 calc R . . . .
C165 C 0.1456(3) 1.5123(2) 0.18978(13) 0.0257(9) Uani 1 1 d . . . . .
H165 H 0.1010 1.5105 0.1690 0.031 Uiso 1 1 calc R . . . .
C12 C 0.0041(3) 1.3322(2) 0.25531(13) 0.0207(8) Uani 1 1 d . . . . .
H12 H -0.0298 1.3095 0.2307 0.025 Uiso 1 1 calc R . . . .
C122 C 0.3981(3) 1.6855(2) 0.31606(13) 0.0205(8) Uani 1 1 d . . . . .
H122 H 0.3946 1.6394 0.3017 0.025 Uiso 1 1 calc R . . . .
C111 C 0.6160(3) 1.6568(2) 0.12882(14) 0.0278(9) Uani 1 1 d . . . . .
H111 H 0.6270 1.6832 0.1119 0.033 Uiso 1 1 calc R . . . .
C52 C 0.3563(3) 1.2805(2) 0.21158(13) 0.0221(8) Uani 1 1 d . . . . .
C144 C 0.8118(3) 1.8623(2) 0.22763(14) 0.0292(10) Uani 1 1 d . . . . .
H144 H 0.8105 1.9030 0.2215 0.035 Uiso 1 1 calc R . . . .
C163 C 0.2936(3) 1.5397(2) 0.21810(13) 0.0229(8) Uani 1 1 d . . . . .
H163 H 0.3482 1.5571 0.2167 0.028 Uiso 1 1 calc R . . . .
C143 C 0.8006(3) 1.8018(3) 0.19553(14) 0.0310(10) Uani 1 1 d . . . . .
H143 H 0.7930 1.8017 0.1678 0.037 Uiso 1 1 calc R . . . .
C6 C 0.1725(3) 1.29108(19) 0.32413(12) 0.0186(8) Uani 1 1 d . . . . .
C140 C 0.9480(3) 1.8475(2) 0.34796(15) 0.0296(10) Uani 1 1 d . . . . .
C115 C 0.5991(3) 1.8335(2) 0.25667(13) 0.0224(8) Uani 1 1 d . . . . .
H115 H 0.6252 1.8108 0.2327 0.027 Uiso 1 1 calc R . . . .
C157 C 1.0328(3) 1.6997(2) 0.36706(14) 0.0253(9) Uani 1 1 d . . . . .
H15G H 1.0540 1.7133 0.3448 0.038 Uiso 1 1 calc GR . . . .
H15H H 1.0712 1.6680 0.3742 0.038 Uiso 1 1 calc GR . . . .
H15I H 1.0300 1.7387 0.3912 0.038 Uiso 1 1 calc GR . . . .
C64 C -0.2247(3) 1.3529(2) 0.22050(14) 0.0297(10) Uani 1 1 d . . . . .
H64 H -0.2266 1.3927 0.2133 0.036 Uiso 1 1 calc R . . . .
C49 C 0.2909(3) 1.0404(2) 0.21921(13) 0.0214(8) Uani 1 1 d . . . . .
H49 H 0.2361 1.0575 0.2175 0.026 Uiso 1 1 calc R . . . .
C147 C 0.8111(2) 1.7410(2) 0.24616(13) 0.0216(8) Uani 1 1 d . . . . .
H147 H 0.8097 1.7003 0.2522 0.026 Uiso 1 1 calc R . . . .
C148 C 0.8007(3) 1.7410(2) 0.20476(14) 0.0282(9) Uani 1 1 d . . . . .
H148 H 0.7937 1.7002 0.1832 0.034 Uiso 1 1 calc R . . . .
F3 F 0.80349(16) 1.98769(14) 0.17807(8) 0.0356(6) Uani 1 1 d . . . . .
F6 F 0.7056(2) 2.06763(15) 0.17761(10) 0.0500(8) Uani 1 1 d . . . . .
F2 F 0.7426(2) 1.99710(18) 0.11666(9) 0.0520(8) Uani 1 1 d . . . . .
C134 C 0.8228(3) 1.8151(2) 0.44888(12) 0.0234(9) Uani 1 1 d . . . . .
F5 F 0.60981(19) 1.98657(18) 0.13644(10) 0.0527(8) Uani 1 1 d . . . . .
F4 F 0.67049(19) 1.97807(18) 0.19834(10) 0.0495(8) Uani 1 1 d . . . . .
F1 F 0.7091(2) 1.90774(16) 0.13727(12) 0.0593(9) Uani 1 1 d . . . . .
C30 C 0.1427(2) 1.2284(2) 0.10504(13) 0.0197(8) Uani 1 1 d . . . . .
C127 C 0.5965(3) 1.7043(2) 0.39602(14) 0.0284(9) Uani 1 1 d . . . . .
H127 H 0.5842 1.7160 0.3716 0.034 Uiso 1 1 calc R . . . .
F34 F 0.3742(3) 1.34048(18) -0.00725(11) 0.0696(11) Uani 1 1 d . . . . .
C72 C -0.3068(3) 1.3505(2) 0.34461(14) 0.0246(9) Uani 1 1 d . . . . .
C186 C 0.1779(2) 1.7286(2) 0.21829(12) 0.0211(8) Uani 1 1 d . . . . .
C182 C 0.4009(2) 1.7302(2) 0.10503(13) 0.0197(8) Uani 1 1 d . . . . .
C188 C 0.2042(3) 1.7874(2) 0.17205(13) 0.0210(8) Uani 1 1 d . . . . .
F7 F 0.1185(3) 1.84029(18) -0.00701(12) 0.0704(11) Uani 1 1 d . . . . .
C57 C 0.3043(3) 1.3250(2) 0.24357(14) 0.0291(10) Uani 1 1 d . . . . .
H57A H 0.2534 1.3376 0.2298 0.044 Uiso 1 1 calc GR . . . .
H57B H 0.3382 1.3648 0.2594 0.044 Uiso 1 1 calc GR . . . .
H57C H 0.2878 1.3010 0.2621 0.044 Uiso 1 1 calc GR . . . .
C176 C 0.2602(3) 1.6466(2) 0.05523(12) 0.0236(9) Uani 1 1 d . . . . .
C177 C 0.2264(3) 1.6980(3) 0.04135(14) 0.0318(10) Uani 1 1 d . . . . .
H177 H 0.2343 1.7427 0.0583 0.038 Uiso 1 1 calc R . . . .
C45 C 0.3998(3) 0.9917(2) 0.25545(14) 0.0275(9) Uani 1 1 d . . . . .
H45 H 0.4178 0.9764 0.2780 0.033 Uiso 1 1 calc R . . . .
C180 C 0.5049(3) 1.7656(2) 0.06643(16) 0.0339(10) Uani 1 1 d . . . . .
H180 H 0.5292 1.7605 0.0414 0.041 Uiso 1 1 calc R . . . .
C36 C 0.2621(3) 1.1448(2) 0.05478(12) 0.0224(8) Uani 1 1 d . . . . .
C85 C 0.0472(3) 1.1989(2) 0.39269(13) 0.0245(9) Uani 1 1 d . . . . .
H85 H 0.0127 1.1667 0.3720 0.029 Uiso 1 1 calc R . . . .
C89 C -0.1793(3) 1.1094(2) 0.35304(13) 0.0231(9) Uani 1 1 d . . . . .
C179 C 0.5357(3) 1.8164(2) 0.10251(16) 0.0335(10) Uani 1 1 d . . . . .
H179 H 0.5808 1.8455 0.1017 0.040 Uiso 1 1 calc R . . . .
C78 C -0.1401(3) 1.2957(2) 0.45334(12) 0.0224(8) Uani 1 1 d . . . . .
C91 C -0.3002(3) 1.1737(2) 0.35786(13) 0.0235(9) Uani 1 1 d . . . . .
C97 C -0.1203(3) 1.3608(2) 0.35101(12) 0.0201(8) Uani 1 1 d . . . . .
H97A H -0.0726 1.3480 0.3339 0.024 Uiso 1 1 calc R . . . .
H97B H -0.1375 1.4054 0.3506 0.024 Uiso 1 1 calc R . . . .
F11 F 0.1369(4) 1.94609(19) 0.03593(13) 0.0854(14) Uani 1 1 d . . . . .
C184 C 0.5000(3) 1.8242(2) 0.13943(15) 0.0305(10) Uani 1 1 d . . . . .
H184 H 0.5208 1.8587 0.1634 0.037 Uiso 1 1 calc R . . . .
F9 F 0.0479(3) 1.8088(2) 0.03954(13) 0.0840(13) Uani 1 1 d . . . . .
C54 C 0.4559(2) 1.2030(2) 0.18156(13) 0.0222(8) Uani 1 1 d . . . . .
C175 C 0.2488(3) 1.5796(2) 0.02940(13) 0.0281(9) Uani 1 1 d . . . . .
H175 H 0.2715 1.5446 0.0385 0.034 Uiso 1 1 calc R . . . .
C190 C 0.0413(3) 1.6575(2) 0.17881(14) 0.0282(9) Uani 1 1 d . . . . .
H19H H 0.0251 1.6328 0.1499 0.042 Uiso 1 1 calc GR . . . .
H19I H -0.0062 1.6838 0.1904 0.042 Uiso 1 1 calc GR . . . .
H19J H 0.0560 1.6263 0.1941 0.042 Uiso 1 1 calc GR . . . .
C96 C -0.3793(3) 1.2101(2) 0.37504(17) 0.0355(11) Uani 1 1 d . . . . .
H96A H -0.3640 1.2395 0.4030 0.053 Uiso 1 1 calc GR . . . .
H96B H -0.4230 1.1775 0.3755 0.053 Uiso 1 1 calc GR . . . .
H96C H -0.4011 1.2362 0.3575 0.053 Uiso 1 1 calc GR . . . .
C16 C -0.0636(3) 1.1553(2) 0.12773(13) 0.0268(9) Uani 1 1 d . . . . .
H16 H -0.0805 1.1818 0.1108 0.032 Uiso 1 1 calc R . . . .
C58 C 0.4188(3) 1.2053(2) 0.25585(13) 0.0286(9) Uani 1 1 d . . . . .
H58A H 0.3642 1.2081 0.2674 0.043 Uiso 1 1 calc GR . . . .
H58B H 0.4611 1.2340 0.2762 0.043 Uiso 1 1 calc GR . . . .
H58C H 0.4370 1.1594 0.2485 0.043 Uiso 1 1 calc GR . . . .
C28 C 0.0596(3) 1.3231(2) 0.13974(15) 0.0315(10) Uani 1 1 d . . . . .
H28 H 0.0490 1.3571 0.1640 0.038 Uiso 1 1 calc R . . . .
C191 C 0.1837(3) 1.7050(3) 0.25631(13) 0.0321(10) Uani 1 1 d . . . . .
H19K H 0.1595 1.6597 0.2488 0.048 Uiso 1 1 calc GR . . . .
H19L H 0.1521 1.7345 0.2774 0.048 Uiso 1 1 calc GR . . . .
H19M H 0.2432 1.7056 0.2670 0.048 Uiso 1 1 calc GR . . . .
C161 C 0.1974(3) 1.4902(2) 0.25363(14) 0.0292(10) Uani 1 1 d . . . . .
H161 H 0.1874 1.4743 0.2759 0.035 Uiso 1 1 calc R . . . .
C118 C 0.6014(3) 2.0116(2) 0.33153(16) 0.0330(10) Uani 1 1 d . . . . .
H11A H 0.5528 2.0319 0.3457 0.050 Uiso 1 1 calc GR U . . .
H11B H 0.6125 2.0328 0.3108 0.050 Uiso 1 1 calc GR . . . .
H11C H 0.6513 2.0175 0.3514 0.050 Uiso 1 1 calc GR . . . .
C84 C 0.0126(3) 1.2603(2) 0.41317(13) 0.0243(9) Uani 1 1 d . . . . .
C128 C 0.6753(3) 1.7251(2) 0.42013(13) 0.0231(8) Uani 1 1 d . . . . .
C93 C -0.1775(3) 1.0642(2) 0.27260(14) 0.0279(9) Uani 1 1 d . . . . .
H93A H -0.1875 1.0857 0.2512 0.042 Uiso 1 1 calc GR . . . .
H93B H -0.2056 1.0201 0.2632 0.042 Uiso 1 1 calc GR . . . .
H93C H -0.1165 1.0598 0.2782 0.042 Uiso 1 1 calc GR . . . .
C53 C 0.4095(3) 1.2277(2) 0.21750(13) 0.0209(8) Uani 1 1 d . . . . .
C135 C 0.9130(3) 1.8164(2) 0.45128(14) 0.0279(9) Uani 1 1 d . . . . .
H135 H 0.9401 1.7913 0.4283 0.033 Uiso 1 1 calc R . . . .
F33 F 0.3745(3) 1.44669(18) 0.03505(12) 0.0750(12) Uani 1 1 d . . . . .
C90 C -0.2349(3) 1.1500(2) 0.38129(13) 0.0249(9) Uani 1 1 d . . . . .
C88 C -0.2131(3) 1.1059(2) 0.31167(13) 0.0203(8) Uani 1 1 d . . . . .
C160 C 0.7660(3) 1.8640(2) 0.36130(14) 0.0312(10) Uani 1 1 d . . . . .
H16A H 0.7987 1.9018 0.3815 0.037 Uiso 1 1 calc R . . . .
H16B H 0.7326 1.8812 0.3412 0.037 Uiso 1 1 calc R . . . .
C181 C 0.4383(3) 1.7227(2) 0.06782(14) 0.0261(9) Uani 1 1 d . . . . .
H181 H 0.4179 1.6884 0.0437 0.031 Uiso 1 1 calc R . . . .
C98 C -0.0909(3) 1.3631(2) 0.39597(13) 0.0234(9) Uani 1 1 d . . . . .
H98A H -0.1262 1.3938 0.4151 0.028 Uiso 1 1 calc R . . . .
H98B H -0.0313 1.3798 0.4030 0.028 Uiso 1 1 calc R . . . .
C31 C 0.0910(3) 1.2215(2) 0.06758(14) 0.0286(9) Uani 1 1 d . . . . .
H31 H 0.1012 1.1875 0.0433 0.034 Uiso 1 1 calc R . . . .
C83 C 0.0662(3) 1.3084(2) 0.44398(14) 0.0302(10) Uani 1 1 d . . . . .
H83 H 0.0446 1.3500 0.4581 0.036 Uiso 1 1 calc R . . . .
C107 C 0.6160(3) 1.5866(2) 0.11271(14) 0.0291(10) Uani 1 1 d . . . . .
C87 C -0.2879(3) 1.14513(19) 0.31420(13) 0.0203(8) Uani 1 1 d . . . . .
C37 C 0.2645(3) 1.0779(2) 0.02906(13) 0.0283(9) Uani 1 1 d . . . . .
H37 H 0.2466 1.0428 0.0385 0.034 Uiso 1 1 calc R . . . .
C183 C 0.4333(3) 1.7812(2) 0.14135(13) 0.0230(8) Uani 1 1 d . . . . .
H183 H 0.4102 1.7861 0.1666 0.028 Uiso 1 1 calc R . . . .
C159 C 0.7041(3) 1.8332(2) 0.38419(13) 0.0244(9) Uani 1 1 d . . . . .
H15J H 0.6525 1.8143 0.3657 0.029 Uiso 1 1 calc R . . . .
H15K H 0.6870 1.8680 0.4085 0.029 Uiso 1 1 calc R . . . .
C41 C 0.4327(3) 1.0492(3) 0.08451(14) 0.0326(10) Uani 1 1 d . . . . .
H41 H 0.4431 1.0958 0.0931 0.039 Uiso 1 1 calc R . . . .
F35 F 0.4623(3) 1.3107(2) 0.03941(13) 0.0845(13) Uani 1 1 d . . . . .
C29 C 0.1265(3) 1.2793(2) 0.14111(13) 0.0234(9) Uani 1 1 d . . . . .
H29 H 0.1603 1.2841 0.1662 0.028 Uiso 1 1 calc R . . . .
C60 C 0.4694(3) 1.2351(2) 0.11358(14) 0.0298(10) Uani 1 1 d . . . . .
H60A H 0.5161 1.2045 0.1103 0.045 Uiso 1 1 calc GR . . . .
H60B H 0.4913 1.2796 0.1160 0.045 Uiso 1 1 calc GR . . . .
H60C H 0.4274 1.2201 0.0896 0.045 Uiso 1 1 calc GR . . . .
C158 C 0.9073(3) 1.6482(2) 0.42301(14) 0.0290(9) Uani 1 1 d . . . . .
H15L H 0.9498 1.6837 0.4365 0.044 Uiso 1 1 calc GR . . . .
H15M H 0.9289 1.6059 0.4248 0.044 Uiso 1 1 calc GR . . . .
H15N H 0.8551 1.6575 0.4367 0.044 Uiso 1 1 calc GR . . . .
C35 C 0.2902(3) 1.1961(3) 0.04019(14) 0.0324(10) Uani 1 1 d . . . . .
H35 H 0.2894 1.2409 0.0569 0.039 Uiso 1 1 calc R . . . .
C46 C 0.4546(3) 0.9892(2) 0.22486(14) 0.0278(9) Uani 1 1 d . . . . .
H46 H 0.5097 0.9726 0.2270 0.033 Uiso 1 1 calc R . . . .
C136 C 0.9627(3) 1.8541(2) 0.48707(15) 0.0352(11) Uani 1 1 d . . . . .
H136 H 1.0227 1.8539 0.4881 0.042 Uiso 1 1 calc R . . . .
C92 C -0.3527(3) 1.1445(2) 0.27802(15) 0.0305(10) Uani 1 1 d . . . . .
H92A H -0.3548 1.1890 0.2751 0.046 Uiso 1 1 calc GR . . . .
H92B H -0.4088 1.1311 0.2832 0.046 Uiso 1 1 calc GR . . . .
H92C H -0.3359 1.1131 0.2527 0.046 Uiso 1 1 calc GR . . . .
C86 C 0.1319(3) 1.1846(3) 0.40241(14) 0.0321(10) Uani 1 1 d . . . . .
H86 H 0.1537 1.1430 0.3886 0.039 Uiso 1 1 calc R . . . .
C15 C -0.0710(3) 1.0845(2) 0.11161(13) 0.0282(9) Uani 1 1 d . . . . .
C34 C 0.3195(3) 1.1810(3) 0.00080(16) 0.0455(13) Uani 1 1 d . . . . .
H34 H 0.3387 1.2156 -0.0087 0.055 Uiso 1 1 calc R . . . .
C42 C 0.3734(3) 1.0219(2) 0.10325(13) 0.0259(9) Uani 1 1 d . . . . .
C32 C 0.0247(3) 1.2653(3) 0.06673(16) 0.0357(11) Uani 1 1 d . . . . .
H32 H -0.0096 1.2605 0.0418 0.043 Uiso 1 1 calc R . . . .
C77 C -0.2180(3) 1.3282(2) 0.46014(15) 0.0315(10) Uani 1 1 d . . . . .
H77 H -0.2462 1.3435 0.4394 0.038 Uiso 1 1 calc R . . . .
C47 C 0.4277(3) 1.0115(2) 0.19084(13) 0.0248(9) Uani 1 1 d . . . . .
H47 H 0.4642 1.0086 0.1700 0.030 Uiso 1 1 calc R . . . .
C82 C 0.1512(3) 1.2941(3) 0.45342(15) 0.0332(10) Uani 1 1 d . . . . .
H82 H 0.1864 1.3264 0.4738 0.040 Uiso 1 1 calc R . . . .
C43 C 0.3565(4) 0.9518(2) 0.08945(15) 0.0366(11) Uani 1 1 d . . . . .
H43 H 0.3169 0.9327 0.1021 0.044 Uiso 1 1 calc R . . . .
C126 C 0.5364(3) 1.6662(3) 0.40804(15) 0.0356(11) Uani 1 1 d . . . . .
H126 H 0.4838 1.6529 0.3918 0.043 Uiso 1 1 calc R . . . .
C178 C 0.1804(4) 1.6826(3) 0.00187(15) 0.0446(13) Uani 1 1 d . . . . .
H178 H 0.1567 1.7172 -0.0073 0.054 Uiso 1 1 calc R . . . .
C174 C 0.2033(3) 1.5655(3) -0.01003(15) 0.0383(12) Uani 1 1 d . . . . .
H174 H 0.1955 1.5210 -0.0273 0.046 Uiso 1 1 calc R . . . .
C59 C 0.5305(3) 1.1567(2) 0.17864(14) 0.0297(10) Uani 1 1 d . . . . .
H59A H 0.5221 1.1269 0.1949 0.045 Uiso 1 1 calc GR . . . .
H59B H 0.5832 1.1831 0.1893 0.045 Uiso 1 1 calc GR . . . .
H59C H 0.5338 1.1306 0.1499 0.045 Uiso 1 1 calc GR . . . .
C20 C -0.1014(3) 1.0482(3) 0.06672(15) 0.0398(12) Uani 1 1 d . . . . .
H20A H -0.0524 1.0345 0.0511 0.060 Uiso 1 1 calc GR . . . .
H20B H -0.1352 1.0779 0.0551 0.060 Uiso 1 1 calc GR . . . .
H20C H -0.1362 1.0090 0.0651 0.060 Uiso 1 1 calc GR . . . .
C194 C 0.0781(3) 1.7369(2) 0.11427(14) 0.0292(10) Uani 1 1 d . . . . .
H19N H 0.1064 1.7138 0.0899 0.044 Uiso 1 1 calc GR . . . .
H19O H 0.0671 1.7823 0.1143 0.044 Uiso 1 1 calc GR . . . .
H19P H 0.0243 1.7135 0.1138 0.044 Uiso 1 1 calc GR . . . .
C133 C 0.7839(3) 1.8552(2) 0.48373(14) 0.0295(10) Uani 1 1 d . . . . .
H133 H 0.7239 1.8567 0.4826 0.035 Uiso 1 1 calc R . . . .
C73 C -0.3025(3) 1.4069(2) 0.37953(15) 0.0332(10) Uani 1 1 d . . . . .
H73 H -0.2501 1.4206 0.3957 0.040 Uiso 1 1 calc R . . . .
F32 F 0.4643(3) 1.4191(2) 0.08312(13) 0.0920(15) Uani 1 1 d . . . . .
F8 F 0.1771(3) 1.8605(2) 0.05934(15) 0.0918(15) Uani 1 1 d . . . . .
Cl7 Cl 0.41947(14) 1.79060(12) 0.50415(7) 0.0885(6) Uani 1 1 d D . . . .
Cl8 Cl 0.51558(15) 1.87368(13) 0.46685(8) 0.0957(7) Uani 1 1 d D . . . .
Cl6 Cl 0.8124(3) 1.52435(12) 0.47953(7) 0.1253(11) Uani 1 1 d . . . . .
Cl5 Cl 0.9319(2) 1.48556(17) 0.53939(11) 0.1281(10) Uani 1 1 d . . . . .
C171 C 0.0997(3) 1.5512(3) 0.08422(13) 0.0308(10) Uani 1 1 d . . . . .
H171 H 0.0926 1.5977 0.0931 0.037 Uiso 1 1 calc R . . . .
C170 C 0.1675(3) 1.5234(2) 0.10266(13) 0.0266(9) Uani 1 1 d . . . . .
C193 C 0.2321(3) 1.8434(2) 0.15600(15) 0.0286(9) Uani 1 1 d . . . . .
H19Q H 0.2897 1.8592 0.1680 0.043 Uiso 1 1 calc GR . . . .
H19R H 0.1933 1.8800 0.1637 0.043 Uiso 1 1 calc GR . . . .
H19S H 0.2310 1.8268 0.1260 0.043 Uiso 1 1 calc GR . . . .
C154 C 0.7475(3) 1.5682(2) 0.36221(15) 0.0292(10) Uani 1 1 d . . . . .
H15O H 0.7395 1.5885 0.3913 0.044 Uiso 1 1 calc GR . . . .
H15P H 0.7630 1.5219 0.3575 0.044 Uiso 1 1 calc GR . . . .
H15Q H 0.6947 1.5697 0.3454 0.044 Uiso 1 1 calc GR . . . .
C94 C -0.1089(3) 1.0669(2) 0.36415(16) 0.0354(11) Uani 1 1 d . . . . .
H94A H -0.0632 1.0644 0.3464 0.053 Uiso 1 1 calc GR . . . .
H94B H -0.1319 1.0221 0.3602 0.053 Uiso 1 1 calc GR . . . .
H94C H -0.0865 1.0869 0.3929 0.053 Uiso 1 1 calc GR . . . .
C166 C 0.1309(3) 1.4891(2) 0.22299(14) 0.0279(9) Uani 1 1 d . . . . .
H166 H 0.0761 1.4726 0.2248 0.033 Uiso 1 1 calc R . . . .
C26 C 0.0315(3) 0.8723(2) 0.22230(17) 0.0346(11) Uani 1 1 d . . . . .
H26A H 0.0867 0.8554 0.2286 0.052 Uiso 1 1 calc GR . . . .
H26B H 0.0121 0.8512 0.1932 0.052 Uiso 1 1 calc GR . . . .
H26C H -0.0096 0.8621 0.2394 0.052 Uiso 1 1 calc GR . . . .
C14 C 0.0287(3) 1.5095(2) 0.33170(16) 0.0331(10) Uani 1 1 d . . . . .
H14A H 0.0422 1.5195 0.3614 0.050 Uiso 1 1 calc GR . . . .
H14B H -0.0302 1.5203 0.3260 0.050 Uiso 1 1 calc GR . . . .
H14C H 0.0665 1.5360 0.3213 0.050 Uiso 1 1 calc GR . . . .
C56 C 0.3340(3) 1.3413(2) 0.15428(15) 0.0303(10) Uani 1 1 d . . . . .
H56A H 0.3143 1.3226 0.1251 0.045 Uiso 1 1 calc GR . . . .
H56B H 0.3799 1.3742 0.1577 0.045 Uiso 1 1 calc GR . . . .
H56C H 0.2870 1.3625 0.1694 0.045 Uiso 1 1 calc GR . . . .
C8 C 0.3745(3) 1.3093(3) 0.39963(16) 0.0380(11) Uani 1 1 d . . . . .
H8A H 0.3680 1.3572 0.4110 0.057 Uiso 1 1 calc GR . . . .
H8B H 0.4287 1.3009 0.3878 0.057 Uiso 1 1 calc GR . . . .
H8C H 0.3730 1.2889 0.4216 0.057 Uiso 1 1 calc GR . . . .
C79 C -0.0998(3) 1.2725(3) 0.48501(14) 0.0326(10) Uani 1 1 d . . . . .
H79 H -0.0476 1.2510 0.4812 0.039 Uiso 1 1 calc R . . . .
C124 C 0.2880(3) 1.8085(2) 0.40234(15) 0.0354(11) Uani 1 1 d . . . . .
H12A H 0.2321 1.7860 0.3944 0.053 Uiso 1 1 calc GR . . . .
H12B H 0.2824 1.8560 0.4063 0.053 Uiso 1 1 calc GR . . . .
H12C H 0.3124 1.8021 0.4280 0.053 Uiso 1 1 calc GR . . . .
F36 F 0.4992(3) 1.3972(2) 0.01626(16) 0.0969(16) Uani 1 1 d . . . . .
F31 F 0.3414(4) 1.3619(2) 0.05861(15) 0.0917(15) Uani 1 1 d . . . . .
C141 C 1.0109(3) 1.8328(2) 0.31960(18) 0.0375(11) Uani 1 1 d . . . . .
H141 H 0.9977 1.8016 0.2932 0.045 Uiso 1 1 calc R . . . .
C169 C 0.1783(4) 1.4534(2) 0.08874(15) 0.0369(11) Uani 1 1 d . . . . .
H169 H 0.2228 1.4343 0.1012 0.044 Uiso 1 1 calc R . . . .
C129 C 0.6919(3) 1.7064(2) 0.45630(14) 0.0301(10) Uani 1 1 d . . . . .
H129 H 0.7440 1.7201 0.4729 0.036 Uiso 1 1 calc R . . . .
C71 C -0.3863(3) 1.3315(3) 0.32056(18) 0.0356(11) Uani 1 1 d . . . . .
H71 H -0.3906 1.2943 0.2965 0.043 Uiso 1 1 calc R . . . .
C81 C 0.1841(3) 1.2328(3) 0.43297(15) 0.0338(11) Uani 1 1 d . . . . .
H81 H 0.2411 1.2237 0.4396 0.041 Uiso 1 1 calc R . . . .
C95 C -0.2354(4) 1.1541(3) 0.42630(15) 0.0388(12) Uani 1 1 d . . . . .
H95A H -0.1770 1.1545 0.4385 0.058 Uiso 1 1 calc GR . . . .
H95B H -0.2671 1.1156 0.4283 0.058 Uiso 1 1 calc GR . . . .
H95C H -0.2624 1.1948 0.4410 0.058 Uiso 1 1 calc GR . . . .
C172 C 0.0429(3) 1.5096(3) 0.05262(16) 0.0453(13) Uani 1 1 d . . . . .
H172 H -0.0030 1.5279 0.0406 0.054 Uiso 1 1 calc R . . . .
C132 C 0.8335(4) 1.8925(2) 0.51969(14) 0.0368(11) Uani 1 1 d . . . . .
H132 H 0.8069 1.9179 0.5428 0.044 Uiso 1 1 calc R . . . .
C112 C 0.6284(4) 1.5505(3) 0.06787(15) 0.0390(11) Uani 1 1 d . . . . .
H11D H 0.6663 1.5137 0.0664 0.058 Uiso 1 1 calc GR . . . .
H11E H 0.6534 1.5814 0.0557 0.058 Uiso 1 1 calc GR . . . .
H11F H 0.5735 1.5333 0.0527 0.058 Uiso 1 1 calc GR . . . .
C130 C 0.6324(3) 1.6680(3) 0.46797(15) 0.0388(12) Uani 1 1 d . . . . .
H130 H 0.6450 1.6555 0.4921 0.047 Uiso 1 1 calc R . . . .
C76 C -0.2539(4) 1.3378(3) 0.49785(16) 0.0406(12) Uani 1 1 d . . . . .
H76 H -0.3055 1.3602 0.5023 0.049 Uiso 1 1 calc R . . . .
C38 C 0.2932(3) 1.0635(3) -0.01017(15) 0.0385(12) Uani 1 1 d . . . . .
H38 H 0.2942 1.0188 -0.0271 0.046 Uiso 1 1 calc R . . . .
C80 C -0.1369(4) 1.2814(3) 0.52164(15) 0.0440(13) Uani 1 1 d . . . . .
H80 H -0.1097 1.2649 0.5421 0.053 Uiso 1 1 calc R . . . .
C39 C 0.4593(4) 0.9384(3) 0.03899(16) 0.0498(15) Uani 1 1 d . . . . .
H39 H 0.4882 0.9107 0.0175 0.060 Uiso 1 1 calc R . . . .
C27 C 0.0091(3) 1.3164(2) 0.10293(17) 0.0356(11) Uani 1 1 d . . . . .
H27 H -0.0353 1.3460 0.1022 0.043 Uiso 1 1 calc R . . . .
C131 C 0.9229(3) 1.8921(2) 0.52127(15) 0.0381(11) Uani 1 1 d . . . . .
H131 H 0.9562 1.9174 0.5454 0.046 Uiso 1 1 calc R . . . .
F12 F 0.0660(4) 1.9180(3) 0.08333(14) 0.0982(16) Uani 1 1 d . . . . .
C33 C 0.3203(3) 1.1146(3) -0.02439(15) 0.0448(13) Uani 1 1 d . . . . .
H33 H 0.3392 1.1046 -0.0510 0.054 Uiso 1 1 calc R . . . .
C40 C 0.4771(3) 1.0080(3) 0.05297(15) 0.0443(13) Uani 1 1 d . . . . .
H40 H 0.5187 1.0266 0.0412 0.053 Uiso 1 1 calc R . . . .
C173 C 0.1699(3) 1.6170(3) -0.02355(15) 0.0432(13) Uani 1 1 d . . . . .
H173 H 0.1401 1.6073 -0.0500 0.052 Uiso 1 1 calc R . . . .
C167 C 0.0545(4) 1.4408(3) 0.03901(16) 0.0508(15) Uani 1 1 d . . . . .
H167 H 0.0159 1.4130 0.0179 0.061 Uiso 1 1 calc R . . . .
C44 C 0.3988(4) 0.9109(3) 0.05708(17) 0.0492(14) Uani 1 1 d . . . . .
H44 H 0.3863 0.8646 0.0475 0.059 Uiso 1 1 calc R . . . .
C74 C -0.3766(4) 1.4438(3) 0.39083(19) 0.0503(15) Uani 1 1 d . . . . .
H74 H -0.3729 1.4820 0.4143 0.060 Uiso 1 1 calc R . . . .
C125 C 0.5539(3) 1.6477(3) 0.44400(17) 0.0408(12) Uani 1 1 d . . . . .
H125 H 0.5135 1.6220 0.4520 0.049 Uiso 1 1 calc R . . . .
C70 C -0.4591(3) 1.3687(3) 0.3328(2) 0.0473(14) Uani 1 1 d . . . . .
H70 H -0.5120 1.3555 0.3169 0.057 Uiso 1 1 calc R . . . .
F10 F 0.0031(3) 1.8964(2) 0.01721(17) 0.1037(18) Uani 1 1 d . . . . .
C168 C 0.1222(4) 1.4127(3) 0.05620(16) 0.0469(14) Uani 1 1 d . . . . .
H168 H 0.1305 1.3665 0.0460 0.056 Uiso 1 1 calc R . . . .
C142 C 1.0929(4) 1.8640(3) 0.3300(2) 0.0552(17) Uani 1 1 d . . . . .
H142 H 1.1333 1.8541 0.3105 0.066 Uiso 1 1 calc R . . . .
C139 C 0.9704(4) 1.8934(3) 0.38733(18) 0.0487(14) Uani 1 1 d . . . . .
H139 H 0.9304 1.9041 0.4071 0.058 Uiso 1 1 calc R . . . .
C69 C -0.4541(4) 1.4238(3) 0.3675(2) 0.0484(15) Uani 1 1 d . . . . .
H69 H -0.5034 1.4478 0.3753 0.058 Uiso 1 1 calc R . . . .
C75 C -0.2137(4) 1.3142(3) 0.52891(16) 0.0462(13) Uani 1 1 d . . . . .
H75 H -0.2378 1.3204 0.5540 0.055 Uiso 1 1 calc R . . . .
C137 C 1.1138(5) 1.9086(4) 0.3683(3) 0.071(2) Uani 1 1 d . . . . .
H137 H 1.1688 1.9290 0.3752 0.085 Uiso 1 1 calc R . . . .
C138 C 1.0547(5) 1.9240(3) 0.3971(2) 0.067(2) Uani 1 1 d . . . . .
H138 H 1.0699 1.9549 0.4234 0.081 Uiso 1 1 calc R . . . .
C200 C 0.5166(5) 1.8323(4) 0.5045(3) 0.085(2) Uani 1 1 d D . . . .
H20D H 0.5620 1.7998 0.5000 0.102 Uiso 1 1 calc R . . . .
H20E H 0.5303 1.8651 0.5320 0.102 Uiso 1 1 calc R . . . .
C199 C 0.8296(8) 1.5106(5) 0.5269(3) 0.106(3) Uani 1 1 d . . . . .
H19T H 0.7879 1.4762 0.5277 0.127 Uiso 1 1 calc R . . . .
H19U H 0.8181 1.5519 0.5486 0.127 Uiso 1 1 calc R . . . .
Cl3 Cl 0.6878(2) 1.13786(18) 0.08292(11) 0.0687(9) Uani 0.5 1 d D . P . .
Cl2 Cl 0.8485(2) 1.6387(2) 0.08386(13) 0.0778(11) Uani 0.5 1 d D . P A 1
Cl4 Cl 0.6241(3) 1.2305(3) 0.03769(14) 0.1001(15) Uani 0.5 1 d D . P . .
C198 C 0.6739(8) 1.2262(4) 0.0838(3) 0.054(3) Uani 0.5 1 d D U P . .
H19V H 0.6397 1.2489 0.1064 0.065 Uiso 0.5 1 calc R . P . .
H19W H 0.7300 1.2495 0.0891 0.065 Uiso 0.5 1 calc R . P . .
C197 C 0.8525(9) 1.7236(6) 0.0834(4) 0.085(4) Uani 0.5 1 d D U P A 1
H19X H 0.7950 1.7415 0.0854 0.102 Uiso 0.5 1 calc R . P A 1
H19Y H 0.8897 1.7508 0.1075 0.102 Uiso 0.5 1 calc R . P A 1
Cl1 Cl 0.8906(4) 1.7285(4) 0.03877(19) 0.133(2) Uani 0.5 1 d D U P A 1
O2 O 0.8140(10) 1.7872(6) 0.0819(2) 0.112(6) Uani 0.5 1 d . . P B 2
O1 O 0.6365(2) 2.00976(13) 0.44823(9) 0.0251(6) Uani 1 1 d . U . . .

loop_
_atom_site_aniso_label
_atom_site_aniso_U_11
_atom_site_aniso_U_22
_atom_site_aniso_U_33
_atom_site_aniso_U_23
_atom_site_aniso_U_13
_atom_site_aniso_U_12
Ru2 0.01518(15) 0.01443(15) 0.01398(15) 0.00416(11) -0.00225(11) 0.00035(11)
Ru1 0.01722(15) 0.01455(15) 0.01427(15) 0.00433(11) 0.00236(11) 0.00147(11)
Fe2 0.0169(3) 0.0147(3) 0.0132(3) 0.0045(2) 0.0008(2) -0.0001(2)
Fe1 0.0150(3) 0.0174(3) 0.0134(3) 0.0047(2) 0.0001(2) 0.0002(2)
Fe3 0.0142(3) 0.0173(3) 0.0131(3) 0.0046(2) -0.0012(2) 0.0005(2)
Fe4 0.0169(3) 0.0152(3) 0.0125(3) 0.0037(2) -0.0022(2) 0.0021(2)
P8 0.0171(4) 0.0180(5) 0.0153(5) 0.0058(4) -0.0007(4) -0.0002(4)
P4 0.0193(5) 0.0197(5) 0.0136(5) 0.0039(4) -0.0002(4) 0.0000(4)
P6 0.0220(5) 0.0161(5) 0.0165(5) 0.0050(4) -0.0018(4) 0.0024(4)
P3 0.0186(5) 0.0169(5) 0.0180(5) 0.0073(4) 0.0015(4) 0.0008(4)
P5 0.0205(5) 0.0215(5) 0.0136(5) 0.0039(4) -0.0008(4) 0.0041(4)
P1 0.0173(5) 0.0185(5) 0.0148(5) 0.0053(4) -0.0002(4) 0.0011(4)
P2 0.0193(5) 0.0195(5) 0.0160(5) 0.0055(4) 0.0001(4) 0.0036(4)
P13 0.0277(6) 0.0330(6) 0.0257(6) 0.0080(5) 0.0031(5) 0.0017(5)
P11 0.0362(6) 0.0274(6) 0.0353(6) 0.0070(5) 0.0094(5) 0.0080(5)
P9 0.0287(6) 0.0311(6) 0.0232(6) 0.0049(5) -0.0029(4) -0.0026(5)
P12 0.0316(6) 0.0363(6) 0.0228(6) 0.0057(5) 0.0028(5) 0.0036(5)
P7 0.0202(5) 0.0182(5) 0.0159(5) 0.0059(4) -0.0010(4) -0.0024(4)
P14 0.0756(10) 0.0388(8) 0.0364(7) 0.0071(6) 0.0096(7) 0.0098(7)
P10 0.0762(11) 0.0399(8) 0.0396(8) 0.0063(6) -0.0106(7) -0.0030(7)
N1 0.0179(16) 0.0172(16) 0.0134(15) 0.0032(13) -0.0013(13) 0.0005(12)
N2 0.0202(16) 0.0157(16) 0.0136(15) 0.0038(13) -0.0011(13) 0.0005(12)
N5 0.0157(15) 0.0212(17) 0.0198(17) 0.0037(14) 0.0027(13) 0.0000(13)
F25 0.074(2) 0.0267(14) 0.0397(16) 0.0044(13) 0.0167(15) -0.0078(14)
N4 0.0180(16) 0.0179(16) 0.0206(17) 0.0087(13) 0.0038(13) 0.0010(13)
N9 0.0174(16) 0.0196(16) 0.0170(16) 0.0069(13) -0.0032(13) 0.0011(13)
N6 0.0222(16) 0.0179(16) 0.0178(16) 0.0076(13) 0.0044(13) 0.0023(13)
C99 0.023(2) 0.0145(18) 0.0146(18) 0.0050(15) 0.0030(16) 0.0013(15)
F17 0.0613(19) 0.0291(15) 0.0386(16) 0.0048(12) 0.0053(14) 0.0140(13)
F21 0.0304(14) 0.0474(16) 0.0283(14) 0.0083(12) 0.0028(11) 0.0066(12)
N10 0.0162(15) 0.0217(17) 0.0192(17) 0.0089(14) -0.0005(13) 0.0005(13)
N7 0.0200(17) 0.0169(16) 0.0147(16) 0.0027(13) 0.0010(14) 0.0004(13)
C1 0.0206(19) 0.0120(18) 0.0169(19) 0.0024(15) -0.0049(16) 0.0001(14)
F24 0.074(2) 0.0366(16) 0.0357(16) 0.0065(13) -0.0033(15) -0.0094(15)
F22 0.0568(19) 0.063(2) 0.0228(14) 0.0110(14) -0.0029(13) 0.0034(16)
F27 0.0388(16) 0.0556(19) 0.0411(17) 0.0091(14) 0.0125(13) -0.0079(14)
F26 0.0472(18) 0.0386(17) 0.070(2) 0.0254(16) -0.0032(16) 0.0035(14)
F29 0.0359(15) 0.0537(18) 0.0462(17) 0.0116(14) 0.0120(13) -0.0037(13)
N3 0.0218(16) 0.0191(16) 0.0165(16) 0.0080(13) 0.0054(13) 0.0050(13)
F30 0.0472(18) 0.081(3) 0.0402(18) -0.0190(17) 0.0097(15) -0.0251(17)
F15 0.0514(19) 0.0434(18) 0.056(2) -0.0109(15) 0.0087(15) 0.0039(15)
C104 0.0160(18) 0.022(2) 0.020(2) 0.0023(16) -0.0036(15) -0.0004(15)
C105 0.024(2) 0.020(2) 0.024(2) 0.0039(17) -0.0024(16) 0.0024(16)
C11 0.0189(19) 0.021(2) 0.0182(19) 0.0088(16) 0.0027(15) -0.0001(15)
C2 0.0221(19) 0.0140(18) 0.0157(18) 0.0051(15) -0.0022(16) 0.0016(15)
C25 0.030(2) 0.026(2) 0.030(2) 0.0154(19) 0.0102(18) 0.0061(18)
C9 0.022(2) 0.019(2) 0.032(2) 0.0103(18) 0.0087(17) 0.0011(16)
F14 0.0402(17) 0.064(2) 0.054(2) 0.0118(17) -0.0003(14) 0.0121(15)
F23 0.0432(18) 0.091(3) 0.051(2) 0.0217(19) 0.0175(15) 0.0010(17)
C23 0.0169(19) 0.022(2) 0.024(2) 0.0031(17) 0.0047(16) 0.0005(15)
C101 0.0191(19) 0.018(2) 0.031(2) 0.0057(17) -0.0055(17) 0.0000(15)
C10 0.023(2) 0.0178(19) 0.022(2) 0.0040(16) 0.0019(16) -0.0008(16)
C63 0.026(2) 0.052(3) 0.024(2) 0.019(2) -0.0021(18) 0.001(2)
C103 0.022(2) 0.024(2) 0.021(2) 0.0068(17) -0.0014(16) 0.0027(16)
C22 0.026(2) 0.020(2) 0.029(2) 0.0044(18) 0.0062(18) 0.0006(17)
C61 0.0188(19) 0.023(2) 0.021(2) 0.0087(17) -0.0018(16) -0.0036(16)
F18 0.078(2) 0.0447(19) 0.072(2) 0.0262(17) 0.030(2) 0.0046(17)
C110 0.023(2) 0.027(2) 0.023(2) 0.0092(18) -0.0028(16) -0.0017(17)
C21 0.024(2) 0.018(2) 0.038(2) 0.0078(18) 0.0115(18) 0.0043(16)
F16 0.0510(19) 0.0488(19) 0.067(2) 0.0015(17) -0.0089(17) 0.0229(15)
C68 0.026(2) 0.034(2) 0.022(2) 0.0064(18) -0.0012(17) -0.0008(18)
C66 0.0193(19) 0.029(2) 0.020(2) 0.0122(17) 0.0009(15) 0.0016(16)
F13 0.063(2) 0.065(2) 0.051(2) 0.0193(17) 0.0145(16) -0.0165(17)
C102 0.024(2) 0.021(2) 0.029(2) 0.0117(18) -0.0041(17) -0.0016(16)
C108 0.027(2) 0.028(2) 0.025(2) 0.0055(18) 0.0006(17) 0.0098(18)
F19 0.067(2) 0.0360(17) 0.057(2) 0.0018(15) 0.0230(17) 0.0136(15)
C18 0.0178(19) 0.022(2) 0.021(2) 0.0052(16) 0.0019(15) -0.0007(15)
C24 0.026(2) 0.023(2) 0.025(2) 0.0097(17) 0.0043(17) 0.0025(17)
F20 0.0350(15) 0.073(2) 0.0428(17) 0.0283(16) -0.0039(13) 0.0099(14)
C62 0.023(2) 0.0182(19) 0.021(2) 0.0042(16) -0.0026(16) -0.0009(16)
C65 0.026(2) 0.026(2) 0.028(2) 0.0121(18) 0.0007(17) -0.0001(17)
C19 0.024(2) 0.026(2) 0.024(2) 0.0037(17) 0.0020(17) -0.0067(17)
F28 0.057(2) 0.121(3) 0.069(2) 0.065(3) 0.0165(18) 0.039(2)
C67 0.021(2) 0.028(2) 0.023(2) 0.0091(17) -0.0016(16) -0.0008(16)
C17 0.025(2) 0.024(2) 0.024(2) 0.0113(17) 0.0020(17) 0.0034(17)
N8 0.0203(17) 0.0157(16) 0.0149(16) 0.0038(13) 0.0004(13) -0.0001(13)
N12 0.0185(16) 0.0161(16) 0.0193(16) 0.0069(13) -0.0025(13) -0.0020(12)
N11 0.0171(16) 0.0193(16) 0.0192(16) 0.0098(13) -0.0028(13) 0.0011(13)
C7 0.027(2) 0.021(2) 0.020(2) 0.0092(16) 0.0007(16) -0.0010(16)
C100 0.022(2) 0.0142(18) 0.0165(19) 0.0034(15) 0.0049(16) -0.0008(15)
C155 0.026(2) 0.020(2) 0.021(2) 0.0014(16) -0.0008(16) 0.0010(16)
C149 0.026(2) 0.0154(19) 0.019(2) 0.0040(16) 0.0012(16) 0.0042(16)
C50 0.031(2) 0.025(2) 0.024(2) 0.0091(18) 0.0043(18) 0.0039(18)
C152 0.022(2) 0.0191(19) 0.020(2) 0.0058(16) -0.0008(16) 0.0063(16)
C116 0.0162(18) 0.0181(19) 0.021(2) 0.0099(16) -0.0023(15) 0.0025(15)
C117 0.0202(19) 0.0184(19) 0.022(2) 0.0036(16) -0.0022(16) 0.0033(15)
C113 0.0194(19) 0.017(2) 0.033(2) 0.0093(18) -0.0055(17) 0.0017(15)
C146 0.0177(19) 0.023(2) 0.021(2) 0.0086(17) -0.0006(15) 0.0029(15)
C3 0.024(2) 0.030(2) 0.022(2) 0.0129(18) 0.0009(17) 0.0009(17)
C192 0.028(2) 0.023(2) 0.024(2) 0.0002(18) -0.0021(17) 0.0023(17)
C48 0.025(2) 0.0181(19) 0.0172(19) 0.0054(16) -0.0011(16) 0.0040(16)
C4 0.027(2) 0.028(2) 0.025(2) 0.0154(18) 0.0027(17) 0.0059(17)
C164 0.026(2) 0.0190(19) 0.0148(19) 0.0041(15) 0.0011(16) -0.0016(16)
C195 0.024(2) 0.0190(19) 0.021(2) 0.0058(16) 0.0027(16) 0.0031(16)
C196 0.0196(19) 0.022(2) 0.024(2) 0.0091(17) 0.0024(16) 0.0029(16)
C145 0.022(2) 0.025(2) 0.025(2) 0.0103(18) 0.0014(16) 0.0025(16)
C51 0.0196(19) 0.022(2) 0.023(2) 0.0079(17) -0.0009(16) -0.0046(16)
C121 0.0209(19) 0.0122(17) 0.0163(18) 0.0070(15) -0.0037(15) -0.0010(14)
C150 0.024(2) 0.0158(18) 0.0150(19) 0.0043(15) -0.0015(15) 0.0027(15)
C156 0.025(2) 0.023(2) 0.020(2) 0.0056(17) 0.0034(16) 0.0039(16)
C119 0.030(2) 0.029(2) 0.020(2) 0.0126(18) 0.0034(17) 0.0047(18)
C185 0.0164(19) 0.027(2) 0.021(2) 0.0043(17) 0.0033(16) 0.0062(16)
C55 0.0178(19) 0.026(2) 0.022(2) 0.0078(17) 0.0011(16) -0.0025(16)
C123 0.024(2) 0.023(2) 0.026(2) 0.0124(17) 0.0008(17) -0.0020(16)
C120 0.027(2) 0.019(2) 0.022(2) 0.0073(16) -0.0001(17) 0.0014(16)
C13 0.021(2) 0.019(2) 0.029(2) 0.0129(17) 0.0062(17) 0.0044(16)
C106 0.032(2) 0.020(2) 0.042(3) 0.006(2) -0.005(2) -0.0008(18)
C187 0.0192(19) 0.020(2) 0.0181(19) 0.0022(16) 0.0019(15) 0.0070(15)
C189 0.0184(19) 0.026(2) 0.021(2) 0.0068(17) 0.0005(16) 0.0069(16)
C114 0.0194(19) 0.023(2) 0.032(2) 0.0142(18) 0.0002(17) 0.0005(16)
C151 0.0218(19) 0.0142(18) 0.0181(19) 0.0026(15) 0.0024(15) 0.0060(15)
C109 0.0174(19) 0.021(2) 0.022(2) 0.0049(16) -0.0015(15) 0.0042(15)
C5 0.024(2) 0.023(2) 0.020(2) 0.0068(17) 0.0039(16) 0.0063(16)
C153 0.027(2) 0.0171(19) 0.019(2) 0.0068(16) -0.0015(16) 0.0063(16)
C162 0.033(2) 0.030(2) 0.021(2) 0.0092(18) -0.0034(18) -0.0022(18)
C165 0.030(2) 0.025(2) 0.022(2) 0.0078(17) -0.0009(17) -0.0041(17)
C12 0.0188(19) 0.023(2) 0.022(2) 0.0098(17) 0.0022(16) 0.0004(16)
C122 0.023(2) 0.0171(19) 0.023(2) 0.0095(16) -0.0027(16) -0.0010(15)
C111 0.024(2) 0.039(3) 0.025(2) 0.0152(19) 0.0024(17) 0.0021(18)
C52 0.0187(19) 0.022(2) 0.022(2) 0.0027(17) -0.0017(16) -0.0058(16)
C144 0.028(2) 0.034(2) 0.033(2) 0.021(2) 0.0030(18) 0.0041(18)
C163 0.024(2) 0.023(2) 0.022(2) 0.0072(17) -0.0015(16) -0.0023(16)
C143 0.030(2) 0.046(3) 0.022(2) 0.018(2) 0.0026(18) 0.004(2)
C6 0.0227(19) 0.0167(19) 0.0173(19) 0.0054(15) 0.0051(15) 0.0016(15)
C140 0.034(2) 0.019(2) 0.036(2) 0.0134(19) -0.014(2) -0.0038(18)
C115 0.023(2) 0.023(2) 0.023(2) 0.0098(17) 0.0009(16) 0.0023(16)
C157 0.022(2) 0.025(2) 0.027(2) 0.0062(18) -0.0030(17) 0.0044(17)
C64 0.027(2) 0.037(3) 0.032(2) 0.021(2) -0.0018(18) 0.0003(19)
C49 0.023(2) 0.0175(19) 0.023(2) 0.0049(16) 0.0009(16) 0.0030(16)
C147 0.0200(19) 0.022(2) 0.023(2) 0.0090(17) -0.0009(16) 0.0015(16)
C148 0.022(2) 0.038(3) 0.022(2) 0.0074(19) 0.0009(17) 0.0023(18)
F3 0.0280(13) 0.0451(16) 0.0289(14) 0.0060(12) -0.0027(11) -0.0054(11)
F6 0.070(2) 0.0315(16) 0.0421(17) 0.0037(13) -0.0035(15) 0.0074(14)
F2 0.0566(19) 0.073(2) 0.0263(15) 0.0157(15) 0.0017(13) -0.0026(16)
C134 0.031(2) 0.023(2) 0.0155(19) 0.0061(16) -0.0007(16) 0.0008(17)
F5 0.0357(16) 0.070(2) 0.0483(18) 0.0163(16) -0.0130(14) 0.0018(15)
F4 0.0367(16) 0.074(2) 0.0467(18) 0.0314(17) 0.0062(13) -0.0009(15)
F1 0.059(2) 0.0336(16) 0.069(2) -0.0014(16) -0.0174(17) -0.0069(15)
C30 0.0183(19) 0.021(2) 0.022(2) 0.0097(16) 0.0004(15) 0.0018(15)
C127 0.027(2) 0.037(2) 0.020(2) 0.0083(19) -0.0017(17) 0.0004(19)
F34 0.106(3) 0.049(2) 0.047(2) 0.0070(16) 0.001(2) 0.018(2)
C72 0.025(2) 0.024(2) 0.031(2) 0.0161(18) 0.0086(18) 0.0064(17)
C186 0.0183(19) 0.025(2) 0.018(2) 0.0035(16) 0.0034(15) 0.0049(16)
C182 0.0185(19) 0.0193(19) 0.022(2) 0.0071(16) 0.0001(15) 0.0018(15)
C188 0.0194(19) 0.021(2) 0.022(2) 0.0068(16) 0.0029(16) 0.0061(16)
F7 0.107(3) 0.047(2) 0.051(2) 0.0073(17) 0.001(2) -0.017(2)
C57 0.028(2) 0.026(2) 0.026(2) -0.0026(18) 0.0017(18) -0.0011(18)
C176 0.0204(19) 0.034(2) 0.0155(19) 0.0062(17) 0.0007(15) 0.0016(17)
C177 0.035(2) 0.038(3) 0.021(2) 0.0092(19) -0.0011(18) 0.008(2)
C45 0.034(2) 0.026(2) 0.023(2) 0.0109(18) -0.0031(18) 0.0060(18)
C180 0.035(2) 0.035(3) 0.036(3) 0.014(2) 0.014(2) 0.000(2)
C36 0.0196(19) 0.031(2) 0.0158(19) 0.0061(17) -0.0010(15) 0.0003(16)
C85 0.029(2) 0.027(2) 0.019(2) 0.0090(17) 0.0010(17) 0.0017(17)
C89 0.029(2) 0.0158(19) 0.025(2) 0.0088(17) -0.0034(17) -0.0043(16)
C179 0.028(2) 0.029(2) 0.048(3) 0.018(2) 0.007(2) -0.0051(19)
C78 0.026(2) 0.024(2) 0.0159(19) 0.0047(16) 0.0022(16) -0.0014(16)
C91 0.024(2) 0.021(2) 0.027(2) 0.0087(17) 0.0054(17) -0.0050(16)
C97 0.0221(19) 0.0167(19) 0.022(2) 0.0069(16) 0.0001(16) 0.0003(15)
F11 0.142(4) 0.046(2) 0.058(2) 0.0118(18) -0.027(3) -0.023(2)
C184 0.029(2) 0.023(2) 0.036(3) 0.0055(19) -0.0039(19) -0.0034(18)
F9 0.129(4) 0.064(3) 0.056(2) 0.013(2) 0.016(2) -0.012(3)
C54 0.0170(19) 0.027(2) 0.020(2) 0.0055(17) -0.0042(15) -0.0047(16)
C175 0.026(2) 0.034(2) 0.021(2) 0.0031(18) 0.0033(17) -0.0058(18)
C190 0.019(2) 0.036(2) 0.029(2) 0.0078(19) 0.0032(17) -0.0012(18)
C96 0.029(2) 0.033(2) 0.045(3) 0.009(2) 0.016(2) -0.0007(19)
C16 0.024(2) 0.035(2) 0.024(2) 0.0120(19) 0.0004(17) 0.0007(18)
C58 0.027(2) 0.039(3) 0.022(2) 0.0146(19) -0.0066(17) -0.0051(19)
C28 0.037(2) 0.025(2) 0.034(2) 0.0085(19) 0.009(2) 0.0077(19)
C191 0.034(2) 0.042(3) 0.019(2) 0.008(2) 0.0051(18) 0.010(2)
C161 0.041(3) 0.028(2) 0.022(2) 0.0112(18) 0.0035(19) -0.0060(19)
C118 0.033(2) 0.021(2) 0.045(3) 0.009(2) 0.003(2) -0.0041(18)
C84 0.022(2) 0.035(2) 0.0164(19) 0.0081(18) -0.0008(16) 0.0028(17)
C128 0.022(2) 0.026(2) 0.018(2) 0.0030(17) 0.0011(16) 0.0032(16)
C93 0.035(2) 0.020(2) 0.024(2) 0.0000(17) 0.0008(18) -0.0024(18)
C53 0.0194(19) 0.021(2) 0.020(2) 0.0055(16) -0.0019(16) -0.0058(16)
C135 0.030(2) 0.026(2) 0.024(2) 0.0045(18) -0.0033(18) 0.0040(18)
F33 0.131(4) 0.047(2) 0.049(2) 0.0124(17) 0.023(2) 0.030(2)
C90 0.032(2) 0.024(2) 0.021(2) 0.0103(17) 0.0023(17) -0.0095(17)
C88 0.0223(19) 0.0168(19) 0.021(2) 0.0057(16) -0.0010(16) -0.0061(15)
C160 0.047(3) 0.020(2) 0.029(2) 0.0091(18) 0.011(2) 0.0166(19)
C181 0.033(2) 0.022(2) 0.023(2) 0.0042(17) 0.0072(18) -0.0013(17)
C98 0.027(2) 0.021(2) 0.021(2) 0.0052(17) -0.0027(16) -0.0035(16)
C31 0.031(2) 0.026(2) 0.026(2) 0.0051(18) -0.0038(18) 0.0037(18)
C83 0.032(2) 0.032(2) 0.025(2) 0.0087(19) -0.0027(18) -0.0008(19)
C107 0.022(2) 0.043(3) 0.024(2) 0.012(2) 0.0035(17) 0.0108(19)
C87 0.022(2) 0.0161(19) 0.022(2) 0.0072(16) -0.0035(16) -0.0060(15)
C37 0.025(2) 0.033(2) 0.022(2) 0.0029(18) -0.0026(17) 0.0041(18)
C183 0.024(2) 0.023(2) 0.020(2) 0.0045(17) 0.0010(16) 0.0002(16)
C159 0.026(2) 0.024(2) 0.020(2) 0.0030(17) -0.0010(16) 0.0081(17)
C41 0.027(2) 0.050(3) 0.021(2) 0.010(2) 0.0018(18) 0.007(2)
F35 0.123(4) 0.061(2) 0.063(2) 0.014(2) -0.010(2) 0.030(2)
C29 0.027(2) 0.022(2) 0.021(2) 0.0062(17) -0.0001(16) 0.0007(17)
C60 0.027(2) 0.040(3) 0.026(2) 0.014(2) 0.0073(18) -0.0031(19)
C158 0.035(2) 0.030(2) 0.024(2) 0.0126(19) 0.0002(18) 0.0082(19)
C35 0.037(2) 0.040(3) 0.019(2) 0.0087(19) -0.0009(18) -0.008(2)
C46 0.030(2) 0.026(2) 0.026(2) 0.0068(18) -0.0015(18) 0.0088(18)
C136 0.033(2) 0.033(3) 0.033(3) 0.005(2) -0.012(2) 0.001(2)
C92 0.028(2) 0.029(2) 0.034(2) 0.013(2) -0.0086(19) -0.0048(18)
C86 0.031(2) 0.043(3) 0.026(2) 0.015(2) 0.0074(19) 0.014(2)
C15 0.020(2) 0.041(3) 0.021(2) 0.0088(19) -0.0032(16) -0.0053(18)
C34 0.041(3) 0.069(4) 0.028(3) 0.017(3) 0.002(2) -0.013(3)
C42 0.028(2) 0.030(2) 0.018(2) 0.0049(17) -0.0001(17) 0.0148(18)
C32 0.029(2) 0.039(3) 0.038(3) 0.015(2) -0.009(2) 0.006(2)
C77 0.037(2) 0.027(2) 0.032(2) 0.0099(19) 0.010(2) 0.0042(19)
C47 0.025(2) 0.026(2) 0.022(2) 0.0064(17) 0.0015(17) 0.0049(17)
C82 0.029(2) 0.044(3) 0.027(2) 0.014(2) -0.0067(19) -0.004(2)
C43 0.054(3) 0.028(2) 0.028(2) 0.008(2) 0.008(2) 0.013(2)
C126 0.028(2) 0.047(3) 0.029(2) 0.010(2) -0.0022(19) -0.004(2)
C178 0.046(3) 0.065(4) 0.026(2) 0.018(3) -0.001(2) 0.022(3)
C174 0.034(3) 0.050(3) 0.022(2) -0.002(2) 0.0028(19) -0.005(2)
C59 0.018(2) 0.040(3) 0.027(2) 0.008(2) -0.0028(17) 0.0018(18)
C20 0.041(3) 0.044(3) 0.027(2) 0.003(2) -0.004(2) -0.006(2)
C194 0.025(2) 0.039(3) 0.024(2) 0.0117(19) -0.0053(17) 0.0067(19)
C133 0.038(2) 0.025(2) 0.024(2) 0.0042(18) 0.0033(19) 0.0004(19)
C73 0.038(3) 0.035(3) 0.032(2) 0.016(2) 0.011(2) 0.015(2)
F32 0.113(4) 0.083(3) 0.056(2) -0.010(2) -0.009(2) 0.023(3)
F8 0.110(4) 0.080(3) 0.083(3) 0.033(2) -0.034(3) 0.001(3)
Cl7 0.0735(12) 0.1061(16) 0.0869(14) 0.0247(12) 0.0318(11) -0.0044(11)
Cl8 0.0843(14) 0.1077(17) 0.0982(16) 0.0309(13) 0.0289(12) -0.0113(12)
Cl6 0.231(4) 0.0679(13) 0.0644(13) 0.0088(10) -0.0101(17) 0.0015(17)
Cl5 0.123(2) 0.123(2) 0.140(3) 0.048(2) -0.0053(19) -0.0181(18)
C171 0.023(2) 0.047(3) 0.021(2) 0.009(2) -0.0010(17) -0.0044(19)
C170 0.029(2) 0.031(2) 0.018(2) 0.0056(18) 0.0001(17) -0.0102(18)
C193 0.030(2) 0.024(2) 0.035(2) 0.0133(19) 0.0047(19) 0.0050(18)
C154 0.035(2) 0.023(2) 0.031(2) 0.0101(19) 0.0072(19) -0.0028(18)
C94 0.038(3) 0.025(2) 0.044(3) 0.015(2) -0.010(2) 0.0008(19)
C166 0.030(2) 0.025(2) 0.028(2) 0.0075(18) 0.0027(18) -0.0070(18)
C26 0.034(2) 0.021(2) 0.049(3) 0.009(2) 0.013(2) 0.0026(19)
C14 0.034(2) 0.018(2) 0.045(3) 0.007(2) 0.003(2) 0.0046(18)
C56 0.032(2) 0.025(2) 0.036(3) 0.0132(19) 0.0011(19) -0.0026(18)
C8 0.034(3) 0.043(3) 0.037(3) 0.016(2) -0.012(2) -0.001(2)
C79 0.034(2) 0.042(3) 0.023(2) 0.013(2) -0.0027(19) -0.002(2)
C124 0.044(3) 0.032(2) 0.035(3) 0.012(2) 0.018(2) 0.006(2)
F36 0.101(4) 0.077(3) 0.098(4) -0.005(3) 0.043(3) -0.008(3)
F31 0.124(4) 0.083(3) 0.082(3) 0.037(3) 0.047(3) 0.015(3)
C141 0.025(2) 0.030(2) 0.062(3) 0.023(2) -0.003(2) -0.0009(19)
C169 0.052(3) 0.025(2) 0.031(3) 0.006(2) -0.003(2) -0.014(2)
C129 0.027(2) 0.040(3) 0.022(2) 0.0105(19) -0.0035(18) -0.0019(19)
C71 0.022(2) 0.036(3) 0.055(3) 0.023(2) 0.003(2) 0.0035(19)
C81 0.024(2) 0.053(3) 0.031(2) 0.023(2) -0.0015(18) 0.003(2)
C95 0.061(3) 0.032(3) 0.024(2) 0.010(2) 0.004(2) -0.016(2)
C172 0.029(3) 0.074(4) 0.028(3) 0.010(3) -0.005(2) -0.010(2)
C132 0.057(3) 0.030(2) 0.020(2) 0.0016(19) 0.004(2) 0.001(2)
C112 0.046(3) 0.046(3) 0.025(2) 0.009(2) 0.009(2) 0.011(2)
C130 0.046(3) 0.047(3) 0.027(2) 0.021(2) -0.006(2) -0.007(2)
C76 0.050(3) 0.034(3) 0.037(3) 0.004(2) 0.023(2) 0.007(2)
C38 0.033(2) 0.048(3) 0.022(2) -0.006(2) 0.0002(19) 0.004(2)
C80 0.049(3) 0.062(4) 0.020(2) 0.014(2) -0.005(2) -0.008(3)
C39 0.047(3) 0.064(4) 0.028(3) -0.003(3) 0.003(2) 0.028(3)
C27 0.026(2) 0.031(2) 0.055(3) 0.021(2) 0.001(2) 0.0089(19)
C131 0.051(3) 0.032(3) 0.023(2) 0.001(2) -0.013(2) -0.006(2)
F12 0.117(4) 0.087(3) 0.062(3) -0.018(2) 0.008(3) -0.012(3)
C33 0.032(3) 0.074(4) 0.020(2) 0.004(2) 0.002(2) -0.003(3)
C40 0.032(3) 0.075(4) 0.023(2) 0.011(3) 0.006(2) 0.012(3)
C173 0.035(3) 0.068(4) 0.016(2) -0.001(2) -0.0031(19) 0.007(2)
C167 0.047(3) 0.066(4) 0.026(3) -0.003(3) -0.003(2) -0.032(3)
C44 0.065(4) 0.038(3) 0.038(3) 0.002(2) 0.006(3) 0.027(3)
C74 0.065(4) 0.047(3) 0.049(3) 0.023(3) 0.028(3) 0.030(3)
C125 0.037(3) 0.047(3) 0.041(3) 0.019(2) 0.002(2) -0.008(2)
C70 0.023(2) 0.053(3) 0.081(4) 0.041(3) 0.011(3) 0.010(2)
F10 0.099(3) 0.078(3) 0.101(4) -0.008(3) -0.037(3) 0.027(3)
C168 0.065(4) 0.037(3) 0.032(3) 0.004(2) -0.001(3) -0.025(3)
C142 0.032(3) 0.043(3) 0.100(5) 0.041(4) -0.011(3) -0.007(2)
C139 0.073(4) 0.028(3) 0.043(3) 0.016(2) -0.023(3) -0.011(3)
C69 0.039(3) 0.056(4) 0.069(4) 0.041(3) 0.027(3) 0.026(3)
C75 0.063(4) 0.051(3) 0.022(2) 0.004(2) 0.016(2) -0.005(3)
C137 0.048(4) 0.051(4) 0.121(7) 0.047(4) -0.031(4) -0.018(3)
C138 0.086(5) 0.035(3) 0.069(4) 0.017(3) -0.053(4) -0.020(3)
C200 0.069(5) 0.085(6) 0.091(6) 0.017(5) -0.006(4) -0.008(4)
C199 0.173(11) 0.061(5) 0.073(6) 0.014(4) -0.019(6) -0.018(6)
Cl3 0.0531(17) 0.075(2) 0.064(2) -0.0007(17) 0.0091(15) 0.0165(15)
Cl2 0.0486(17) 0.076(2) 0.085(2) -0.0043(19) -0.0170(16) -0.0100(16)
Cl4 0.111(3) 0.127(4) 0.079(3) 0.049(3) 0.035(3) 0.044(3)
C198 0.054(3) 0.055(3) 0.054(3) 0.0168(13) 0.0052(11) 0.0015(10)
C197 0.062(7) 0.124(9) 0.098(8) 0.071(7) 0.025(6) 0.060(6)
Cl1 0.140(5) 0.158(5) 0.099(4) 0.048(4) -0.029(3) -0.033(4)
O2 0.211(13) 0.097(8) 0.020(4) 0.005(4) -0.002(6) 0.125(9)
O1 0.0432(14) 0.0102(11) 0.0206(12) 0.0056(9) -0.0051(11) -0.0131(10)

loop_
_atom_type_symbol
_atom_type_description
_atom_type_scat_dispersion_real
_atom_type_scat_dispersion_imag
_atom_type_scat_source
C C 0.0147 0.0070 'International Tables Vol C Tables 4.2.6.8 and 6.1.1.4'
H H 0.0000 0.0000 'International Tables Vol C Tables 4.2.6.8 and 6.1.1.4'
Cl Cl 0.3292 0.5397 'International Tables Vol C Tables 4.2.6.8 and 6.1.1.4'
F F 0.0599 0.0410 'International Tables Vol C Tables 4.2.6.8 and 6.1.1.4'
Fe Fe -0.2758 2.5767 'International Tables Vol C Tables 4.2.6.8 and 6.1.1.4'
N N 0.0253 0.0135 'International Tables Vol C Tables 4.2.6.8 and 6.1.1.4'
O O 0.0412 0.0250 'International Tables Vol C Tables 4.2.6.8 and 6.1.1.4'
P P 0.2594 0.3349 'International Tables Vol C Tables 4.2.6.8 and 6.1.1.4'
Ru Ru -0.0773 2.5627 'International Tables Vol C Tables 4.2.6.8 and 6.1.1.4'

loop_
_geom_angle_atom_site_label_1
_geom_angle_atom_site_label_2
_geom_angle_atom_site_label_3
_geom_angle
_geom_angle_site_symmetry_1
_geom_angle_site_symmetry_3
_geom_angle_publ_flag
N9 Ru2 N10 77.23(12) . . ?
N9 Ru2 N12 101.88(13) . . ?
N9 Ru2 N11 169.01(12) . . ?
C99 Ru2 N9 84.69(13) . . ?
C99 Ru2 N10 96.92(13) . . ?
C99 Ru2 N12 94.53(13) . . ?
C99 Ru2 N11 84.50(13) . . ?
N12 Ru2 N10 168.37(12) . . ?
N12 Ru2 N11 77.04(12) . . ?
N11 Ru2 N10 106.06(12) . . ?
C100 Ru2 N9 95.92(14) . . ?
C100 Ru2 C99 179.24(15) . . ?
C100 Ru2 N10 82.80(13) . . ?
C100 Ru2 N12 85.78(14) . . ?
C100 Ru2 N11 94.91(14) . . ?
N4 Ru1 N5 106.23(13) . . ?
N6 Ru1 N5 77.27(13) . . ?
N6 Ru1 N4 168.31(12) . . ?
C1 Ru1 N5 83.10(14) . . ?
C1 Ru1 N4 95.74(14) . . ?
C1 Ru1 N6 95.76(14) . . ?
C1 Ru1 N3 85.58(14) . . ?
C1 Ru1 C2 179.18(14) . . ?
N3 Ru1 N5 168.41(12) . . ?
N3 Ru1 N4 77.35(12) . . ?
N3 Ru1 N6 101.46(13) . . ?
C2 Ru1 N5 97.16(13) . . ?
C2 Ru1 N4 83.43(13) . . ?
C2 Ru1 N6 85.07(14) . . ?
C2 Ru1 N3 94.19(14) . . ?
P4 Fe2 P3 86.24(4) . . ?
N2 Fe2 P4 89.85(10) . . ?
N2 Fe2 P3 85.46(10) . . ?
N2 Fe2 C89 99.65(15) . . ?
N2 Fe2 C91 152.11(15) . . ?
N2 Fe2 C90 137.62(16) . . ?
N2 Fe2 C88 87.79(14) . . ?
N2 Fe2 C87 113.31(15) . . ?
C89 Fe2 P4 108.79(12) . . ?
C89 Fe2 P3 164.00(12) . . ?
C89 Fe2 C90 39.07(17) . . ?
C89 Fe2 C88 39.16(16) . . ?
C89 Fe2 C87 65.73(16) . . ?
C91 Fe2 P4 116.97(12) . . ?
C91 Fe2 P3 102.85(12) . . ?
C91 Fe2 C89 65.89(16) . . ?
C91 Fe2 C90 38.88(17) . . ?
C91 Fe2 C88 65.80(16) . . ?
C91 Fe2 C87 39.65(16) . . ?
C90 Fe2 P4 95.59(12) . . ?
C90 Fe2 P3 136.76(13) . . ?
C88 Fe2 P4 146.44(12) . . ?
C88 Fe2 P3 126.86(11) . . ?
C88 Fe2 C90 65.24(16) . . ?
C88 Fe2 C87 38.90(16) . . ?
C87 Fe2 P4 156.61(12) . . ?
C87 Fe2 P3 98.31(11) . . ?
C87 Fe2 C90 65.45(16) . . ?
P2 Fe1 P1 81.30(4) . . ?
N1 Fe1 P1 89.63(10) . . ?
N1 Fe1 P2 87.39(10) . . ?
N1 Fe1 C51 116.83(15) . . ?
N1 Fe1 C55 153.54(15) . . ?
N1 Fe1 C52 88.20(15) . . ?
N1 Fe1 C54 133.63(14) . . ?
N1 Fe1 C53 96.83(14) . . ?
C51 Fe1 P1 101.31(11) . . ?
C51 Fe1 P2 155.50(12) . . ?
C51 Fe1 C55 39.28(16) . . ?
C51 Fe1 C54 65.00(16) . . ?
C55 Fe1 P1 104.75(11) . . ?
C55 Fe1 P2 116.31(12) . . ?
C55 Fe1 C54 38.22(16) . . ?
C52 Fe1 P1 130.61(12) . . ?
C52 Fe1 P2 147.75(12) . . ?
C52 Fe1 C51 39.44(16) . . ?
C52 Fe1 C55 65.53(16) . . ?
C52 Fe1 C54 64.89(16) . . ?
C52 Fe1 C53 39.43(16) . . ?
C54 Fe1 P1 136.67(11) . . ?
C54 Fe1 P2 96.21(12) . . ?
C53 Fe1 P1 167.44(12) . . ?
C53 Fe1 P2 109.66(12) . . ?
C53 Fe1 C51 66.16(16) . . ?
C53 Fe1 C55 65.30(15) . . ?
C53 Fe1 C54 38.64(15) . . ?
P8 Fe3 P7 81.04(4) . . ?
N8 Fe3 P8 89.96(10) . . ?
N8 Fe3 P7 87.36(10) . . ?
N8 Fe3 C185 133.31(15) . . ?
N8 Fe3 C187 88.20(14) . . ?
N8 Fe3 C189 153.44(15) . . ?
N8 Fe3 C186 96.68(14) . . ?
N8 Fe3 C188 116.92(15) . . ?
C185 Fe3 P8 136.64(11) . . ?
C185 Fe3 P7 96.03(12) . . ?
C187 Fe3 P8 131.01(12) . . ?
C187 Fe3 P7 147.63(12) . . ?
C187 Fe3 C185 64.85(15) . . ?
C187 Fe3 C189 65.41(15) . . ?
C187 Fe3 C186 39.20(16) . . ?
C187 Fe3 C188 39.34(15) . . ?
C189 Fe3 P8 104.84(11) . . ?
C189 Fe3 P7 116.29(12) . . ?
C189 Fe3 C185 38.33(16) . . ?
C186 Fe3 P8 167.50(12) . . ?
C186 Fe3 P7 109.75(12) . . ?
C186 Fe3 C185 38.58(15) . . ?
C186 Fe3 C189 65.13(15) . . ?
C188 Fe3 P8 101.71(11) . . ?
C188 Fe3 P7 155.39(12) . . ?
C188 Fe3 C185 64.98(16) . . ?
C188 Fe3 C189 39.17(16) . . ?
C188 Fe3 C186 65.83(16) . . ?
P5 Fe4 P6 85.01(4) . . ?
N7 Fe4 P6 85.69(10) . . ?
N7 Fe4 P5 87.47(10) . . ?
N7 Fe4 C149 98.98(15) . . ?
N7 Fe4 C152 150.62(14) . . ?
N7 Fe4 C150 86.67(14) . . ?
N7 Fe4 C151 111.75(14) . . ?
N7 Fe4 C153 137.79(15) . . ?
C149 Fe4 P6 168.45(12) . . ?
C149 Fe4 P5 105.66(11) . . ?
C149 Fe4 C152 66.70(16) . . ?
C149 Fe4 C150 39.71(15) . . ?
C149 Fe4 C151 66.19(15) . . ?
C149 Fe4 C153 39.68(16) . . ?
C152 Fe4 P6 104.29(12) . . ?
C152 Fe4 P5 120.49(11) . . ?
C152 Fe4 C150 65.76(15) . . ?
C152 Fe4 C151 39.53(15) . . ?
C152 Fe4 C153 39.44(16) . . ?
C150 Fe4 P6 130.92(11) . . ?
C150 Fe4 P5 142.88(11) . . ?
C150 Fe4 C151 38.58(15) . . ?
C151 Fe4 P6 102.28(11) . . ?
C151 Fe4 P5 159.71(11) . . ?
C153 Fe4 P6 136.52(12) . . ?
C153 Fe4 P5 95.71(11) . . ?
C153 Fe4 C150 65.85(15) . . ?
C153 Fe4 C151 65.89(15) . . ?
C196 P8 Fe3 104.83(13) . . ?
C182 P8 Fe3 117.63(13) . . ?
C182 P8 C196 101.38(18) . . ?
C176 P8 Fe3 121.46(13) . . ?
C176 P8 C196 106.32(19) . . ?
C176 P8 C182 102.98(19) . . ?
C78 P4 Fe2 118.59(14) . . ?
C78 P4 C98 101.84(19) . . ?
C84 P4 Fe2 120.31(14) . . ?
C84 P4 C78 101.54(19) . . ?
C84 P4 C98 101.2(2) . . ?
C98 P4 Fe2 110.56(13) . . ?
C146 P6 Fe4 117.79(14) . . ?
C146 P6 C140 99.3(2) . . ?
C146 P6 C160 103.36(19) . . ?
C140 P6 Fe4 122.19(14) . . ?
C140 P6 C160 103.2(2) . . ?
C160 P6 Fe4 108.72(15) . . ?
C66 P3 Fe2 119.80(14) . . ?
C66 P3 C72 99.70(19) . . ?
C66 P3 C97 100.41(19) . . ?
C72 P3 Fe2 124.04(13) . . ?
C72 P3 C97 103.29(19) . . ?
C97 P3 Fe2 106.22(13) . . ?
C134 P5 Fe4 122.27(14) . . ?
C134 P5 C128 102.42(19) . . ?
C134 P5 C159 102.09(19) . . ?
C128 P5 Fe4 116.86(14) . . ?
C159 P5 Fe4 106.18(14) . . ?
C159 P5 C128 104.9(2) . . ?
C61 P1 Fe1 104.82(13) . . ?
C30 P1 Fe1 117.11(14) . . ?
C30 P1 C61 101.50(18) . . ?
C36 P1 Fe1 121.71(13) . . ?
C36 P1 C61 106.36(19) . . ?
C36 P1 C30 103.15(19) . . ?
C62 P2 Fe1 105.08(13) . . ?
C48 P2 Fe1 114.27(13) . . ?
C48 P2 C62 105.71(19) . . ?
C42 P2 Fe1 123.49(16) . . ?
C42 P2 C62 103.9(2) . . ?
C42 P2 C48 102.80(19) . . ?
F25 P13 F29 89.68(17) . . ?
F27 P13 F25 89.42(17) . . ?
F27 P13 F29 178.94(18) . . ?
F26 P13 F25 89.40(18) . . ?
F26 P13 F27 90.26(18) . . ?
F26 P13 F29 89.15(18) . . ?
F26 P13 F30 89.8(2) . . ?
F30 P13 F25 179.1(2) . . ?
F30 P13 F27 90.14(17) . . ?
F30 P13 F29 90.75(17) . . ?
F28 P13 F25 89.8(2) . . ?
F28 P13 F27 91.64(19) . . ?
F28 P13 F26 177.9(2) . . ?
F28 P13 F29 88.93(19) . . ?
F28 P13 F30 91.1(3) . . ?
F17 P11 F14 89.99(18) . . ?
F17 P11 F18 89.64(18) . . ?
F15 P11 F17 179.4(2) . . ?
F15 P11 F14 90.56(19) . . ?
F15 P11 F18 90.2(2) . . ?
F18 P11 F14 89.1(2) . . ?
F16 P11 F17 89.68(18) . . ?
F16 P11 F15 89.77(18) . . ?
F16 P11 F14 179.0(2) . . ?
F16 P11 F18 89.9(2) . . ?
F16 P11 F13 91.4(2) . . ?
F13 P11 F17 90.04(19) . . ?
F13 P11 F15 90.1(2) . . ?
F13 P11 F14 89.5(2) . . ?
F13 P11 F18 178.6(2) . . ?
F3 P9 F4 89.43(16) . . ?
F6 P9 F3 90.10(17) . . ?
F6 P9 F5 90.75(19) . . ?
F6 P9 F4 89.89(19) . . ?
F6 P9 F1 178.8(2) . . ?
F2 P9 F3 90.12(17) . . ?
F2 P9 F6 90.26(19) . . ?
F2 P9 F5 90.30(18) . . ?
F2 P9 F4 179.5(2) . . ?
F2 P9 F1 89.9(2) . . ?
F5 P9 F3 179.04(19) . . ?
F5 P9 F4 90.14(18) . . ?
F1 P9 F3 88.72(17) . . ?
F1 P9 F5 90.42(19) . . ?
F1 P9 F4 89.9(2) . . ?
F21 P12 F19 89.38(17) . . ?
F21 P12 F20 89.54(16) . . ?
F24 P12 F21 89.82(17) . . ?
F24 P12 F22 90.08(18) . . ?
F24 P12 F23 90.9(2) . . ?
F24 P12 F19 179.1(2) . . ?
F24 P12 F20 90.07(18) . . ?
F22 P12 F21 90.18(16) . . ?
F22 P12 F19 90.26(19) . . ?
F22 P12 F20 179.7(2) . . ?
F23 P12 F21 179.1(2) . . ?
F23 P12 F22 90.36(19) . . ?
F23 P12 F19 89.9(2) . . ?
F23 P12 F20 89.92(18) . . ?
F20 P12 F19 89.6(2) . . ?
C164 P7 Fe3 114.36(13) . . ?
C164 P7 C195 105.52(19) . . ?
C195 P7 Fe3 105.32(13) . . ?
C170 P7 Fe3 123.70(16) . . ?
C170 P7 C164 102.49(19) . . ?
C170 P7 C195 103.8(2) . . ?
F34 P14 F33 89.6(2) . . ?
F34 P14 F35 88.8(2) . . ?
F34 P14 F32 178.5(3) . . ?
F33 P14 F35 177.5(3) . . ?
F33 P14 F32 90.3(2) . . ?
F32 P14 F35 91.3(2) . . ?
F36 P14 F34 89.5(3) . . ?
F36 P14 F33 91.0(3) . . ?
F36 P14 F35 90.9(3) . . ?
F36 P14 F32 92.0(3) . . ?
F31 P14 F34 90.3(3) . . ?
F31 P14 F33 89.4(3) . . ?
F31 P14 F35 88.7(3) . . ?
F31 P14 F32 88.2(3) . . ?
F31 P14 F36 179.5(3) . . ?
F7 P10 F11 89.4(2) . . ?
F7 P10 F9 88.9(2) . . ?
F11 P10 F9 177.4(3) . . ?
F8 P10 F7 91.0(3) . . ?
F8 P10 F11 89.8(3) . . ?
F8 P10 F9 88.3(3) . . ?
F8 P10 F12 87.8(3) . . ?
F8 P10 F10 178.5(3) . . ?
F12 P10 F7 178.5(3) . . ?
F12 P10 F11 89.8(3) . . ?
F12 P10 F9 91.8(3) . . ?
F10 P10 F7 89.6(3) . . ?
F10 P10 F11 91.5(3) . . ?
F10 P10 F9 90.4(3) . . ?
F10 P10 F12 91.7(3) . . ?
C1 N1 Fe1 174.6(3) . . ?
C2 N2 Fe2 175.8(3) . . ?
C18 N5 Ru1 114.8(3) . . ?
C17 N5 Ru1 127.1(3) . . ?
C17 N5 C18 116.5(3) . . ?
C11 N4 Ru1 115.1(3) . . ?
C12 N4 Ru1 127.1(3) . . ?
C12 N4 C11 116.7(3) . . ?
C104 N9 Ru2 117.0(3) . . ?
C103 N9 Ru2 125.2(3) . . ?
C103 N9 C104 117.3(3) . . ?
C23 N6 Ru1 117.1(3) . . ?
C24 N6 Ru1 125.3(3) . . ?
C24 N6 C23 117.2(3) . . ?
N7 C99 Ru2 179.1(3) . . ?
C110 N10 Ru2 126.9(3) . . ?
C110 N10 C109 116.9(3) . . ?
C109 N10 Ru2 114.7(3) . . ?
C99 N7 Fe4 175.9(3) . . ?
N1 C1 Ru1 179.2(3) . . ?
C5 N3 Ru1 125.6(3) . . ?
C5 N3 C6 116.5(3) . . ?
C6 N3 Ru1 117.0(3) . . ?
N9 C104 C105 121.7(4) . . ?
N9 C104 C109 115.0(3) . . ?
C105 C104 C109 123.3(4) . . ?
C101 C105 C104 120.8(4) . . ?
N4 C11 C10 122.0(4) . . ?
N4 C11 C6 114.9(3) . . ?
C10 C11 C6 123.1(4) . . ?
N2 C2 Ru1 178.0(3) . . ?
C24 C25 C21 119.5(4) . . ?
C10 C9 C13 116.8(4) . . ?
C10 C9 C14 121.3(4) . . ?
C13 C9 C14 121.9(4) . . ?
N6 C23 C22 121.8(4) . . ?
N6 C23 C18 114.9(3) . . ?
C22 C23 C18 123.3(4) . . ?
C105 C101 C102 116.8(4) . . ?
C105 C101 C106 121.8(4) . . ?
C102 C101 C106 121.4(4) . . ?
C9 C10 C11 121.0(4) . . ?
C68 C63 C64 120.6(4) . . ?
N9 C103 C102 123.4(4) . . ?
C21 C22 C23 120.4(4) . . ?
C62 C61 P1 113.8(3) . . ?
N10 C110 C111 123.3(4) . . ?
C25 C21 C26 121.3(4) . . ?
C22 C21 C25 117.4(4) . . ?
C22 C21 C26 121.3(4) . . ?
C63 C68 C67 120.2(4) . . ?
C65 C66 P3 120.8(3) . . ?
C65 C66 C67 118.5(4) . . ?
C67 C66 P3 120.6(3) . . ?
C103 C102 C101 119.6(4) . . ?
C107 C108 C109 120.5(4) . . ?
N5 C18 C23 115.1(3) . . ?
N5 C18 C19 122.3(4) . . ?
C19 C18 C23 122.6(4) . . ?
N6 C24 C25 123.2(4) . . ?
C61 C62 P2 111.7(3) . . ?
C64 C65 C66 121.1(4) . . ?
C15 C19 C18 121.0(4) . . ?
C68 C67 C66 120.1(4) . . ?
N5 C17 C16 124.4(4) . . ?
C100 N8 Fe3 173.8(3) . . ?
C121 N12 Ru2 118.0(3) . . ?
C122 N12 Ru2 125.3(3) . . ?
C122 N12 C121 115.9(3) . . ?
C116 N11 Ru2 115.1(2) . . ?
C115 N11 Ru2 127.3(3) . . ?
C115 N11 C116 116.6(3) . . ?
C6 C7 C3 120.5(4) . . ?
N8 C100 Ru2 179.6(4) . . ?
C150 C149 Fe4 71.5(2) . . ?
C150 C149 C154 125.3(4) . . ?
C153 C149 Fe4 71.2(2) . . ?
C153 C149 C150 107.5(4) . . ?
C153 C149 C154 126.7(4) . . ?
C154 C149 Fe4 129.3(3) . . ?
C45 C50 C49 120.6(4) . . ?
C151 C152 Fe4 71.0(2) . . ?
C151 C152 C157 124.2(4) . . ?
C153 C152 Fe4 70.5(2) . . ?
C153 C152 C151 107.7(4) . . ?
C153 C152 C157 126.7(4) . . ?
C157 C152 Fe4 134.2(3) . . ?
N11 C116 C117 121.8(4) . . ?
N11 C116 C121 115.4(3) . . ?
C117 C116 C121 122.7(4) . . ?
C113 C117 C116 121.1(4) . . ?
C117 C113 C118 121.2(4) . . ?
C114 C113 C117 116.5(4) . . ?
C114 C113 C118 122.3(4) . . ?
C145 C146 P6 121.1(3) . . ?
C147 C146 P6 120.1(3) . . ?
C147 C146 C145 118.7(4) . . ?
C7 C3 C8 121.6(4) . . ?
C4 C3 C7 116.6(4) . . ?
C4 C3 C8 121.9(4) . . ?
C49 C48 P2 121.4(3) . . ?
C47 C48 P2 119.2(3) . . ?
C47 C48 C49 119.3(4) . . ?
C5 C4 C3 120.4(4) . . ?
C165 C164 P7 119.3(3) . . ?
C163 C164 P7 121.2(3) . . ?
C163 C164 C165 119.5(4) . . ?
C196 C195 P7 110.9(3) . . ?
C195 C196 P8 114.1(3) . . ?
C144 C145 C146 120.7(4) . . ?
C55 C51 Fe1 71.4(2) . . ?
C55 C51 C56 125.3(4) . . ?
C52 C51 Fe1 69.9(2) . . ?
C52 C51 C55 107.2(4) . . ?
C52 C51 C56 126.3(4) . . ?
C56 C51 Fe1 133.5(3) . . ?
N12 C121 C116 113.4(3) . . ?
N12 C121 C120 122.9(4) . . ?
C120 C121 C116 123.6(3) . . ?
C155 C150 Fe4 128.4(3) . . ?
C149 C150 Fe4 68.8(2) . . ?
C149 C150 C155 124.6(4) . . ?
C151 C150 Fe4 70.9(2) . . ?
C151 C150 C155 126.7(4) . . ?
C151 C150 C149 108.6(3) . . ?
C123 C119 C124 121.5(4) . . ?
C120 C119 C123 116.6(4) . . ?
C120 C119 C124 122.0(4) . . ?
C189 C185 Fe3 69.7(2) . . ?
C189 C185 C186 108.1(4) . . ?
C189 C185 C190 126.6(4) . . ?
C186 C185 Fe3 68.9(2) . . ?
C186 C185 C190 124.6(4) . . ?
C190 C185 Fe3 134.9(3) . . ?
C51 C55 Fe1 69.3(2) . . ?
C51 C55 C60 124.3(4) . . ?
C54 C55 Fe1 72.0(2) . . ?
C54 C55 C51 108.2(4) . . ?
C54 C55 C60 126.0(4) . . ?
C60 C55 Fe1 135.2(3) . . ?
C122 C123 C119 120.0(4) . . ?
C121 C120 C119 120.8(4) . . ?
C12 C13 C9 119.8(4) . . ?
C192 C187 Fe3 127.4(3) . . ?
C186 C187 Fe3 71.0(2) . . ?
C186 C187 C192 125.8(4) . . ?
C186 C187 C188 108.4(3) . . ?
C188 C187 Fe3 70.7(2) . . ?
C188 C187 C192 125.8(4) . . ?
C185 C189 Fe3 72.0(2) . . ?
C185 C189 C188 108.3(4) . . ?
C185 C189 C194 125.7(4) . . ?
C188 C189 Fe3 69.5(2) . . ?
C188 C189 C194 124.6(4) . . ?
C194 C189 Fe3 135.0(3) . . ?
C113 C114 C115 120.6(4) . . ?
C152 C151 Fe4 69.4(2) . . ?
C152 C151 C156 124.5(4) . . ?
C150 C151 Fe4 70.5(2) . . ?
C150 C151 C152 108.1(3) . . ?
C150 C151 C156 126.3(4) . . ?
C156 C151 Fe4 135.0(3) . . ?
N10 C109 C104 115.2(3) . . ?
N10 C109 C108 122.3(4) . . ?
C108 C109 C104 122.5(4) . . ?
N3 C5 C4 123.6(4) . . ?
C149 C153 Fe4 69.2(2) . . ?
C149 C153 C158 124.4(4) . . ?
C152 C153 Fe4 70.0(2) . . ?
C152 C153 C149 108.0(3) . . ?
C152 C153 C158 126.8(4) . . ?
C158 C153 Fe4 134.5(3) . . ?
C161 C162 C163 120.6(4) . . ?
C166 C165 C164 120.1(4) . . ?
N4 C12 C13 123.6(4) . . ?
N12 C122 C123 123.6(4) . . ?
C110 C111 C107 120.2(4) . . ?
C51 C52 Fe1 70.7(2) . . ?
C51 C52 C57 126.1(4) . . ?
C57 C52 Fe1 127.8(3) . . ?
C53 C52 Fe1 70.3(2) . . ?
C53 C52 C51 108.2(4) . . ?
C53 C52 C57 125.5(4) . . ?
C143 C144 C145 120.0(4) . . ?
C162 C163 C164 119.9(4) . . ?
C144 C143 C148 119.9(4) . . ?
N3 C6 C11 114.4(3) . . ?
N3 C6 C7 122.3(4) . . ?
C7 C6 C11 123.2(4) . . ?
C141 C140 P6 119.2(4) . . ?
C139 C140 P6 122.8(4) . . ?
C139 C140 C141 117.8(5) . . ?
N11 C115 C114 123.4(4) . . ?
C63 C64 C65 119.5(4) . . ?
C50 C49 C48 120.0(4) . . ?
C148 C147 C146 120.5(4) . . ?
C147 C148 C143 120.1(4) . . ?
C135 C134 P5 120.2(3) . . ?
C135 C134 C133 117.7(4) . . ?
C133 C134 P5 121.9(3) . . ?
C31 C30 P1 119.3(3) . . ?
C29 C30 P1 121.2(3) . . ?
C29 C30 C31 119.3(4) . . ?
C126 C127 C128 120.6(4) . . ?
C73 C72 P3 122.2(3) . . ?
C73 C72 C71 118.4(4) . . ?
C71 C72 P3 119.4(4) . . ?
C185 C186 Fe3 72.6(2) . . ?
C185 C186 C187 107.9(4) . . ?
C185 C186 C191 126.0(4) . . ?
C187 C186 Fe3 69.8(2) . . ?
C187 C186 C191 126.1(4) . . ?
C191 C186 Fe3 124.4(3) . . ?
C181 C182 P8 119.5(3) . . ?
C181 C182 C183 119.0(4) . . ?
C183 C182 P8 121.1(3) . . ?
C187 C188 Fe3 70.0(2) . . ?
C187 C188 C189 107.4(4) . . ?
C187 C188 C193 125.9(4) . . ?
C189 C188 Fe3 71.3(2) . . ?
C189 C188 C193 125.8(4) . . ?
C193 C188 Fe3 132.9(3) . . ?
C177 C176 P8 119.0(3) . . ?
C177 C176 C175 119.7(4) . . ?
C175 C176 P8 121.3(3) . . ?
C176 C177 C178 119.8(5) . . ?
C50 C45 C46 119.9(4) . . ?
C181 C180 C179 119.6(4) . . ?
C37 C36 P1 121.8(3) . . ?
C35 C36 P1 119.6(3) . . ?
C35 C36 C37 118.6(4) . . ?
C86 C85 C84 121.5(4) . . ?
C90 C89 Fe2 71.0(2) . . ?
C90 C89 C88 107.6(4) . . ?
C90 C89 C94 125.7(4) . . ?
C88 C89 Fe2 70.7(2) . . ?
C88 C89 C94 125.6(4) . . ?
C94 C89 Fe2 132.8(3) . . ?
C184 C179 C180 120.4(4) . . ?
C77 C78 P4 118.8(3) . . ?
C77 C78 C79 118.4(4) . . ?
C79 C78 P4 122.5(3) . . ?
C96 C91 Fe2 132.8(3) . . ?
C90 C91 Fe2 71.6(2) . . ?
C90 C91 C96 125.2(4) . . ?
C90 C91 C87 108.0(4) . . ?
C87 C91 Fe2 71.0(2) . . ?
C87 C91 C96 125.6(4) . . ?
C98 C97 P3 111.0(3) . . ?
C179 C184 C183 120.6(4) . . ?
C55 C54 Fe1 69.8(2) . . ?
C55 C54 C53 108.3(4) . . ?
C55 C54 C59 126.4(4) . . ?
C53 C54 Fe1 68.2(2) . . ?
C53 C54 C59 124.7(4) . . ?
C59 C54 Fe1 134.5(3) . . ?
C174 C175 C176 119.5(5) . . ?
C17 C16 C15 119.6(4) . . ?
C27 C28 C29 120.7(4) . . ?
C162 C161 C166 119.4(4) . . ?
C85 C84 P4 121.1(3) . . ?
C85 C84 C83 118.2(4) . . ?
C83 C84 P4 120.7(3) . . ?
C127 C128 P5 120.1(3) . . ?
C129 C128 P5 121.2(3) . . ?
C129 C128 C127 118.3(4) . . ?
C52 C53 Fe1 70.2(2) . . ?
C52 C53 C58 125.9(4) . . ?
C54 C53 Fe1 73.2(2) . . ?
C54 C53 C52 108.0(4) . . ?
C54 C53 C58 126.0(4) . . ?
C58 C53 Fe1 124.9(3) . . ?
C136 C135 C134 121.5(4) . . ?
C89 C90 Fe2 69.9(2) . . ?
C89 C90 C95 125.2(4) . . ?
C91 C90 Fe2 69.6(2) . . ?
C91 C90 C89 108.4(4) . . ?
C91 C90 C95 125.2(4) . . ?
C95 C90 Fe2 136.3(3) . . ?
C89 C88 Fe2 70.2(2) . . ?
C89 C88 C93 124.7(4) . . ?
C93 C88 Fe2 127.8(3) . . ?
C87 C88 Fe2 70.7(2) . . ?
C87 C88 C89 108.5(4) . . ?
C87 C88 C93 126.6(4) . . ?
C159 C160 P6 112.0(3) . . ?
C180 C181 C182 120.8(4) . . ?
C97 C98 P4 110.3(3) . . ?
C32 C31 C30 120.0(4) . . ?
C82 C83 C84 120.2(4) . . ?
C108 C107 C111 116.7(4) . . ?
C108 C107 C112 120.6(4) . . ?
C111 C107 C112 122.6(4) . . ?
C91 C87 Fe2 69.4(2) . . ?
C91 C87 C92 125.7(4) . . ?
C88 C87 Fe2 70.4(2) . . ?
C88 C87 C91 107.4(3) . . ?
C88 C87 C92 125.7(4) . . ?
C92 C87 Fe2 135.2(3) . . ?
C38 C37 C36 120.4(5) . . ?
C184 C183 C182 119.6(4) . . ?
C160 C159 P5 108.8(3) . . ?
C42 C41 C40 120.5(5) . . ?
C30 C29 C28 120.0(4) . . ?
C34 C35 C36 120.4(5) . . ?
C45 C46 C47 120.4(4) . . ?
C135 C136 C131 119.7(5) . . ?
C85 C86 C81 119.5(4) . . ?
C19 C15 C16 116.2(4) . . ?
C19 C15 C20 121.1(4) . . ?
C16 C15 C20 122.6(4) . . ?
C33 C34 C35 120.1(5) . . ?
C41 C42 P2 122.6(4) . . ?
C41 C42 C43 119.4(4) . . ?
C43 C42 P2 118.1(4) . . ?
C31 C32 C27 120.4(4) . . ?
C76 C77 C78 120.3(5) . . ?
C46 C47 C48 119.8(4) . . ?
C81 C82 C83 120.7(4) . . ?
C44 C43 C42 120.0(5) . . ?
C125 C126 C127 120.5(4) . . ?
C173 C178 C177 120.5(5) . . ?
C173 C174 C175 120.4(5) . . ?
C132 C133 C134 120.8(4) . . ?
C72 C73 C74 120.6(5) . . ?
C172 C171 C170 119.9(5) . . ?
C171 C170 P7 122.5(4) . . ?
C171 C170 C169 119.7(4) . . ?
C169 C170 P7 117.8(4) . . ?
C165 C166 C161 120.5(4) . . ?
C80 C79 C78 120.5(5) . . ?
C142 C141 C140 121.4(6) . . ?
C168 C169 C170 119.5(5) . . ?
C130 C129 C128 121.0(4) . . ?
C70 C71 C72 119.8(5) . . ?
C82 C81 C86 119.9(4) . . ?
C167 C172 C171 119.9(5) . . ?
C133 C132 C131 120.0(4) . . ?
C129 C130 C125 120.4(4) . . ?
C75 C76 C77 120.7(5) . . ?
C33 C38 C37 120.5(5) . . ?
C79 C80 C75 121.6(5) . . ?
C44 C39 C40 119.9(5) . . ?
C28 C27 C32 119.7(4) . . ?
C136 C131 C132 120.2(4) . . ?
C38 C33 C34 119.9(5) . . ?
C41 C40 C39 119.8(5) . . ?
C178 C173 C174 120.2(5) . . ?
C168 C167 C172 120.9(5) . . ?
C39 C44 C43 120.4(5) . . ?
C69 C74 C73 120.2(6) . . ?
C126 C125 C130 119.1(5) . . ?
C69 C70 C71 121.2(5) . . ?
C167 C168 C169 120.0(5) . . ?
C137 C142 C141 120.2(7) . . ?
C140 C139 C138 119.3(7) . . ?
C70 C69 C74 119.8(5) . . ?
C80 C75 C76 118.5(5) . . ?
C142 C137 C138 120.3(6) . . ?
C137 C138 C139 120.8(6) . . ?
Cl7 C200 Cl8 113.6(4) . . ?
Cl6 C199 Cl5 116.1(7) . . ?
Cl4 C198 Cl3 111.4(6) . . ?
Cl1 C197 Cl2 110.7(7) . . ?

loop_
_geom_bond_atom_site_label_1
_geom_bond_atom_site_label_2
_geom_bond_distance
_geom_bond_site_symmetry_2
_geom_bond_publ_flag
Ru2 N9 2.078(3) . ?
Ru2 C99 2.056(4) . ?
Ru2 N10 2.125(3) . ?
Ru2 N12 2.083(3) . ?
Ru2 N11 2.111(3) . ?
Ru2 C100 2.004(4) . ?
Ru1 N5 2.124(3) . ?
Ru1 N4 2.108(3) . ?
Ru1 N6 2.077(3) . ?
Ru1 C1 1.995(4) . ?
Ru1 N3 2.076(3) . ?
Ru1 C2 2.052(4) . ?
Fe2 P4 2.2116(11) . ?
Fe2 P3 2.2202(11) . ?
Fe2 N2 1.912(3) . ?
Fe2 C89 2.120(4) . ?
Fe2 C91 2.109(4) . ?
Fe2 C90 2.135(4) . ?
Fe2 C88 2.127(4) . ?
Fe2 C87 2.130(4) . ?
Fe1 P1 2.2683(11) . ?
Fe1 P2 2.2679(11) . ?
Fe1 N1 1.895(3) . ?
Fe1 C51 2.128(4) . ?
Fe1 C55 2.155(4) . ?
Fe1 C52 2.116(4) . ?
Fe1 C54 2.183(4) . ?
Fe1 C53 2.118(4) . ?
Fe3 P8 2.2685(11) . ?
Fe3 P7 2.2689(11) . ?
Fe3 N8 1.900(3) . ?
Fe3 C185 2.183(4) . ?
Fe3 C187 2.119(4) . ?
Fe3 C189 2.152(4) . ?
Fe3 C186 2.134(4) . ?
Fe3 C188 2.128(4) . ?
Fe4 P6 2.2098(11) . ?
Fe4 P5 2.1921(11) . ?
Fe4 N7 1.923(3) . ?
Fe4 C149 2.094(4) . ?
Fe4 C152 2.114(4) . ?
Fe4 C150 2.130(4) . ?
Fe4 C151 2.136(4) . ?
Fe4 C153 2.121(4) . ?
P8 C196 1.845(4) . ?
P8 C182 1.820(4) . ?
P8 C176 1.819(4) . ?
P4 C78 1.825(4) . ?
P4 C84 1.824(4) . ?
P4 C98 1.862(4) . ?
P6 C146 1.839(4) . ?
P6 C140 1.844(5) . ?
P6 C160 1.870(4) . ?
P3 C66 1.833(4) . ?
P3 C72 1.840(4) . ?
P3 C97 1.842(4) . ?
P5 C134 1.821(4) . ?
P5 C128 1.836(4) . ?
P5 C159 1.834(4) . ?
P1 C61 1.844(4) . ?
P1 C30 1.821(4) . ?
P1 C36 1.818(4) . ?
P2 C62 1.834(4) . ?
P2 C48 1.823(4) . ?
P2 C42 1.818(4) . ?
P13 F25 1.600(3) . ?
P13 F27 1.600(3) . ?
P13 F26 1.588(3) . ?
P13 F29 1.605(3) . ?
P13 F30 1.588(3) . ?
P13 F28 1.577(3) . ?
P11 F17 1.594(3) . ?
P11 F15 1.591(3) . ?
P11 F14 1.604(3) . ?
P11 F18 1.598(3) . ?
P11 F16 1.587(3) . ?
P11 F13 1.590(3) . ?
P9 F3 1.606(3) . ?
P9 F6 1.590(3) . ?
P9 F2 1.586(3) . ?
P9 F5 1.594(3) . ?
P9 F4 1.607(3) . ?
P9 F1 1.593(3) . ?
P12 F21 1.597(3) . ?
P12 F24 1.591(3) . ?
P12 F22 1.594(3) . ?
P12 F23 1.592(3) . ?
P12 F19 1.602(3) . ?
P12 F20 1.600(3) . ?
P7 C164 1.824(4) . ?
P7 C195 1.842(4) . ?
P7 C170 1.815(4) . ?
P14 F34 1.579(4) . ?
P14 F33 1.585(4) . ?
P14 F35 1.600(4) . ?
P14 F32 1.589(4) . ?
P14 F36 1.570(5) . ?
P14 F31 1.568(5) . ?
P10 F7 1.583(4) . ?
P10 F11 1.587(4) . ?
P10 F9 1.617(5) . ?
P10 F8 1.568(5) . ?
P10 F12 1.576(5) . ?
P10 F10 1.573(5) . ?
N1 C1 1.172(5) . ?
N2 C2 1.175(5) . ?
N5 C18 1.362(5) . ?
N5 C17 1.330(5) . ?
N4 C11 1.361(5) . ?
N4 C12 1.344(5) . ?
N9 C104 1.356(5) . ?
N9 C103 1.341(5) . ?
N6 C23 1.355(5) . ?
N6 C24 1.347(5) . ?
C99 N7 1.164(5) . ?
N10 C110 1.340(5) . ?
N10 C109 1.364(5) . ?
N3 C5 1.350(5) . ?
N3 C6 1.361(5) . ?
C104 C105 1.389(6) . ?
C104 C109 1.465(6) . ?
C105 C101 1.384(6) . ?
C11 C10 1.383(6) . ?
C11 C6 1.470(5) . ?
C25 C21 1.394(7) . ?
C25 C24 1.375(6) . ?
C9 C10 1.380(6) . ?
C9 C13 1.392(6) . ?
C9 C14 1.499(6) . ?
C23 C22 1.388(6) . ?
C23 C18 1.471(6) . ?
C101 C102 1.396(6) . ?
C101 C106 1.509(6) . ?
C63 C68 1.376(7) . ?
C63 C64 1.385(7) . ?
C103 C102 1.378(6) . ?
C22 C21 1.377(6) . ?
C61 C62 1.531(6) . ?
C110 C111 1.390(6) . ?
C21 C26 1.510(6) . ?
C68 C67 1.397(6) . ?
C66 C65 1.396(6) . ?
C66 C67 1.400(6) . ?
C108 C109 1.397(6) . ?
C108 C107 1.385(7) . ?
C18 C19 1.392(6) . ?
C65 C64 1.387(6) . ?
C19 C15 1.384(6) . ?
C17 C16 1.382(6) . ?
N8 C100 1.164(5) . ?
N12 C121 1.358(5) . ?
N12 C122 1.356(5) . ?
N11 C116 1.369(5) . ?
N11 C115 1.340(5) . ?
C7 C3 1.392(6) . ?
C7 C6 1.388(6) . ?
C155 C150 1.499(5) . ?
C149 C150 1.435(6) . ?
C149 C153 1.431(6) . ?
C149 C154 1.495(6) . ?
C50 C49 1.388(6) . ?
C50 C45 1.381(6) . ?
C152 C151 1.437(6) . ?
C152 C153 1.429(6) . ?
C152 C157 1.498(6) . ?
C116 C117 1.385(6) . ?
C116 C121 1.476(5) . ?
C117 C113 1.383(6) . ?
C113 C114 1.378(6) . ?
C113 C118 1.496(6) . ?
C146 C145 1.398(6) . ?
C146 C147 1.392(6) . ?
C3 C4 1.388(6) . ?
C3 C8 1.497(6) . ?
C192 C187 1.490(6) . ?
C48 C49 1.399(6) . ?
C48 C47 1.397(6) . ?
C4 C5 1.373(6) . ?
C164 C165 1.392(6) . ?
C164 C163 1.392(6) . ?
C195 C196 1.535(6) . ?
C145 C144 1.387(6) . ?
C51 C55 1.439(6) . ?
C51 C52 1.432(6) . ?
C51 C56 1.494(6) . ?
C121 C120 1.375(6) . ?
C150 C151 1.409(6) . ?
C156 C151 1.498(5) . ?
C119 C123 1.397(6) . ?
C119 C120 1.381(6) . ?
C119 C124 1.501(6) . ?
C185 C189 1.423(6) . ?
C185 C186 1.427(6) . ?
C185 C190 1.497(6) . ?
C55 C54 1.420(6) . ?
C55 C60 1.496(6) . ?
C123 C122 1.369(6) . ?
C13 C12 1.379(6) . ?
C187 C186 1.427(6) . ?
C187 C188 1.429(6) . ?
C189 C188 1.434(6) . ?
C189 C194 1.502(6) . ?
C114 C115 1.380(6) . ?
C153 C158 1.499(6) . ?
C162 C163 1.386(6) . ?
C162 C161 1.384(6) . ?
C165 C166 1.383(6) . ?
C111 C107 1.392(7) . ?
C52 C57 1.491(6) . ?
C52 C53 1.428(6) . ?
C144 C143 1.381(7) . ?
C143 C148 1.391(7) . ?
C140 C141 1.398(7) . ?
C140 C139 1.388(7) . ?
C147 C148 1.389(6) . ?
C134 C135 1.395(6) . ?
C134 C133 1.405(6) . ?
C30 C31 1.401(6) . ?
C30 C29 1.388(6) . ?
C127 C128 1.394(6) . ?
C127 C126 1.386(7) . ?
C72 C73 1.379(7) . ?
C72 C71 1.398(7) . ?
C186 C191 1.501(6) . ?
C182 C181 1.395(6) . ?
C182 C183 1.400(6) . ?
C188 C193 1.503(6) . ?
C176 C177 1.380(6) . ?
C176 C175 1.397(6) . ?
C177 C178 1.394(7) . ?
C45 C46 1.385(6) . ?
C180 C179 1.386(7) . ?
C180 C181 1.375(6) . ?
C36 C37 1.397(6) . ?
C36 C35 1.387(6) . ?
C85 C84 1.389(6) . ?
C85 C86 1.384(6) . ?
C89 C90 1.423(6) . ?
C89 C88 1.423(6) . ?
C89 C94 1.504(6) . ?
C179 C184 1.372(7) . ?
C78 C77 1.393(6) . ?
C78 C79 1.399(6) . ?
C91 C96 1.513(6) . ?
C91 C90 1.413(6) . ?
C91 C87 1.438(6) . ?
C97 C98 1.527(6) . ?
C184 C183 1.384(6) . ?
C54 C53 1.424(6) . ?
C54 C59 1.501(6) . ?
C175 C174 1.392(7) . ?
C16 C15 1.403(7) . ?
C58 C53 1.498(6) . ?
C28 C29 1.393(6) . ?
C28 C27 1.375(7) . ?
C161 C166 1.387(7) . ?
C84 C83 1.401(6) . ?
C128 C129 1.392(6) . ?
C93 C88 1.492(6) . ?
C135 C136 1.381(6) . ?
C90 C95 1.492(6) . ?
C88 C87 1.418(6) . ?
C160 C159 1.536(6) . ?
C31 C32 1.383(6) . ?
C83 C82 1.387(7) . ?
C107 C112 1.496(6) . ?
C87 C92 1.505(6) . ?
C37 C38 1.378(7) . ?
C41 C42 1.376(7) . ?
C41 C40 1.386(7) . ?
C35 C34 1.386(7) . ?
C46 C47 1.394(6) . ?
C136 C131 1.381(7) . ?
C86 C81 1.388(7) . ?
C15 C20 1.498(6) . ?
C34 C33 1.380(8) . ?
C42 C43 1.401(7) . ?
C32 C27 1.391(7) . ?
C77 C76 1.392(7) . ?
C82 C81 1.375(7) . ?
C43 C44 1.381(7) . ?
C126 C125 1.384(7) . ?
C178 C173 1.369(8) . ?
C174 C173 1.372(8) . ?
C133 C132 1.381(7) . ?
C73 C74 1.403(7) . ?
Cl7 C200 1.733(6) . ?
Cl8 C200 1.736(7) . ?
Cl6 C199 1.705(9) . ?
Cl5 C199 1.731(12) . ?
C171 C170 1.392(7) . ?
C171 C172 1.384(7) . ?
C170 C169 1.401(7) . ?
C79 C80 1.370(7) . ?
C141 C142 1.391(7) . ?
C169 C168 1.387(7) . ?
C129 C130 1.377(7) . ?
C71 C70 1.395(7) . ?
C172 C167 1.379(9) . ?
C132 C131 1.386(8) . ?
C130 C125 1.387(7) . ?
C76 C75 1.387(8) . ?
C38 C33 1.370(8) . ?
C80 C75 1.382(8) . ?
C39 C40 1.393(9) . ?
C39 C44 1.376(9) . ?
C167 C168 1.374(9) . ?
C74 C69 1.366(9) . ?
C70 C69 1.357(9) . ?
C142 C137 1.346(11) . ?
C139 C138 1.419(9) . ?
C137 C138 1.363(11) . ?
Cl3 C198 1.842(8) . ?
Cl2 C197 1.769(9) . ?
Cl4 C198 1.697(8) . ?
C197 Cl1 1.695(9) . ?

loop_
_smtbx_masks_void_nr
_smtbx_masks_void_average_x
_smtbx_masks_void_average_y
_smtbx_masks_void_average_z
_smtbx_masks_void_volume
_smtbx_masks_void_count_electrons
_smtbx_masks_void_content
1 0.000 0.000 0.500 179.8 31.4 ?
2 0.105 0.112 0.901 32.9 6.2 ?
3 -0.105 0.888 0.099 32.9 5.6 ?
4 0.356 0.615 0.901 35.7 8.4 ?
5 0.500 0.500 0.500 165.6 30.8 ?
6 0.432 0.892 0.589 7.3 0.0 ?
7 0.568 0.108 0.411 7.3 0.1 ?
8 0.644 0.385 0.099 35.7 8.0 ?
